data_7001035
loop_
_publ_author_name
'Langley, Stuart'
'Helliwell, Madeleine'
'Sessoli, Roberta'
'Teat, Simon J.'
'Winpenny, Richard E. P.'

_publ_section_title
;
 Synthesis and structural and magnetic characterisation of
 cobalt(ii)--sodium phosphonate cage compounds
;
_journal_issue 16
_journal_name_full 'Dalton Transactions'
_journal_page_first 3102
_journal_page_last 3110
_journal_paper_doi 10.1039/b819976k
_journal_year 2009
_chemical_formula_sum 'C91 H82 Cl15 Co12 F3 N15 O28 P'
_chemical_formula_weight 3160.60
_space_group_IT_number 2
_symmetry_cell_setting triclinic
_symmetry_space_group_name_Hall '-P 1'
_symmetry_space_group_name_H-M 'P -1'
_atom_sites_solution_hydrogens geom
_atom_sites_solution_primary direct
_atom_sites_solution_secondary difmap
_cell_angle_alpha 91.5620(10)
_cell_angle_beta 100.3250(10)
_cell_angle_gamma 101.3280(10)
_cell_formula_units_Z 2
_cell_length_a 14.7152(9)
_cell_length_b 15.1602(9)
_cell_length_c 27.1550(17)
_cell_measurement_reflns_used 9022
_cell_measurement_temperature 100(2)
_cell_measurement_theta_max 2.465
_cell_measurement_theta_min 26.366
_cell_volume 5831.4(6)
_computing_cell_refinement 'Bruker SMART'
_computing_data_collection 'Bruker SMART'
_computing_data_reduction 'Bruker SAINT'
_computing_molecular_graphics 'Bruker SHELXTL'
_computing_publication_material 'Bruker SHELXTL'
_computing_structure_refinement 'SHELXL-97 (Sheldrick, 1997)'
_computing_structure_solution 'SHELXS-97 (Sheldrick, 1990)'
_diffrn_ambient_temperature 100(2)
_diffrn_measured_fraction_theta_full 0.965
_diffrn_measured_fraction_theta_max 0.965
_diffrn_measurement_device_type 'CCD area detector'
_diffrn_measurement_method 'phi and omega scans'
_diffrn_radiation_monochromator graphite
_diffrn_radiation_source 'fine-focus sealed tube'
_diffrn_radiation_type MoK\a
_diffrn_radiation_wavelength 0.71073
_diffrn_reflns_av_R_equivalents 0.0171
_diffrn_reflns_av_sigmaI/netI 0.0342
_diffrn_reflns_limit_h_max 18
_diffrn_reflns_limit_h_min -15
_diffrn_reflns_limit_k_max 15
_diffrn_reflns_limit_k_min -18
_diffrn_reflns_limit_l_max 33
_diffrn_reflns_limit_l_min -33
_diffrn_reflns_number 33572
_diffrn_reflns_theta_full 26.38
_diffrn_reflns_theta_max 26.38
_diffrn_reflns_theta_min 1.75
_exptl_absorpt_coefficient_mu 2.097
_exptl_absorpt_correction_T_max 1.000
_exptl_absorpt_correction_T_min 0.696
_exptl_absorpt_correction_type multi-scan
_exptl_absorpt_process_details SADABS
_exptl_crystal_colour purple
_exptl_crystal_density_diffrn 1.800
_exptl_crystal_density_method 'not measured'
_exptl_crystal_description blocK
_exptl_crystal_F_000 3156
_exptl_crystal_size_max 0.3
_exptl_crystal_size_mid 0.3
_exptl_crystal_size_min 0.1
_refine_diff_density_max 1.410
_refine_diff_density_min -1.450
_refine_diff_density_rms 0.097
_refine_ls_extinction_method none
_refine_ls_goodness_of_fit_ref 0.909
_refine_ls_hydrogen_treatment constr
_refine_ls_matrix_type full
_refine_ls_number_parameters 1601
_refine_ls_number_reflns 23033
_refine_ls_number_restraints 375
_refine_ls_restrained_S_all 0.905
_refine_ls_R_factor_all 0.0410
_refine_ls_R_factor_gt 0.0338
_refine_ls_shift/su_max 0.002
_refine_ls_shift/su_mean 0.000
_refine_ls_structure_factor_coef Fsqd
_refine_ls_weighting_details 'calc w=1/[\s^2^(Fo^2^)+(0.0518P)^2^+12.5721P] where P=(Fo^2^+2Fc^2^)/3'
_refine_ls_weighting_scheme calc
_refine_ls_wR_factor_gt 0.0858
_refine_ls_wR_factor_ref 0.0907
_reflns_number_gt 20031
_reflns_number_total 23033
_reflns_threshold_expression >2sigma(I)
_cod_data_source_file b819976k.txt
_cod_data_source_block repw61abs
_cod_depositor_comments
;
The following automatic conversions were performed:
'_refine_ls_hydrogen_treatment' value 'CONSTR' changed to 'constr'
according to '/home/saulius/struct/CIF-dictionaries/cif_core.dic'
dictionary named 'cif_core.dic' version 2.4.1 from 2010-06-29.

Automatic conversion script
Id: cif_fix_enum 1527 2010-12-29 10:47:43Z saulius 
;
_cod_original_sg_symbol_H-M P-1
_cod_database_code 7001035

loop_
_symmetry_equiv_pos_as_xyz
'x, y, z'
'-x, -y, -z'

loop_
_atom_site_label
_atom_site_type_symbol
_atom_site_fract_x
_atom_site_fract_y
_atom_site_fract_z
_atom_site_U_iso_or_equiv
_atom_site_adp_type
_atom_site_occupancy
_atom_site_symmetry_multiplicity
_atom_site_calc_flag
_atom_site_refinement_flags
_atom_site_disorder_assembly
_atom_site_disorder_group
Co1 Co 0.89926(3) 0.50413(2) 0.285256(13) 0.01304(8) Uani 1 1 d . . .
Co2 Co 1.11317(3) 0.57327(3) 0.385558(14) 0.01690(8) Uani 1 1 d . . .
Co3 Co 0.73524(3) 0.58259(2) 0.262697(14) 0.01399(8) Uani 1 1 d . . .
Co4 Co 1.02903(3) 0.49168(2) 0.190204(14) 0.01389(8) Uani 1 1 d . . .
Co5 Co 0.95582(3) 0.71204(2) 0.325357(13) 0.01320(8) Uani 1 1 d . . .
Co6 Co 1.12418(3) 0.69215(2) 0.268902(14) 0.01356(8) Uani 1 1 d . . .
Co7 Co 0.79228(3) 0.78551(2) 0.206418(13) 0.01282(8) Uani 1 1 d . . .
Co8 Co 1.07295(3) 0.66670(2) 0.150014(13) 0.01264(8) Uani 1 1 d . . .
Co9 Co 0.89067(3) 0.78327(2) 0.122851(13) 0.01327(8) Uani 1 1 d . . .
Co10 Co 1.01402(3) 0.85008(2) 0.244935(13) 0.01280(8) Uani 1 1 d . . .
Co11 Co 0.86931(3) 0.93041(3) 0.327438(14) 0.01701(8) Uani 1 1 d . . .
Co12 Co 1.24924(3) 0.87330(3) 0.205517(14) 0.01570(8) Uani 1 1 d . . .
Cl1 Cl 0.50686(5) 0.51909(5) 0.20938(3) 0.02450(15) Uani 1 1 d . . .
Cl2 Cl 1.16368(6) 0.47434(5) 0.51735(3) 0.02829(17) Uani 1 1 d . . .
Cl3 Cl 1.25698(6) 0.37138(6) 0.21088(3) 0.03000(17) Uani 1 1 d . . .
Cl4 Cl 1.34688(8) 0.68147(8) 0.47786(5) 0.0625(4) Uani 1 1 d . . .
Cl5 Cl 1.24424(7) 0.36883(6) 0.41230(4) 0.0397(2) Uani 1 1 d . . .
Cl6 Cl 0.60998(6) 0.56017(6) 0.38419(3) 0.03140(18) Uani 1 1 d . . .
Cl7 Cl 0.94318(5) 0.27400(5) 0.14678(3) 0.02190(15) Uani 1 1 d . . .
Cl8 Cl 0.68759(6) 0.97965(6) 0.40880(3) 0.0358(2) Uani 1 1 d . . .
Cl9 Cl 1.41298(12) 1.08652(8) 0.28384(4) 0.0802(5) Uani 1 1 d . . .
Cl10 Cl 0.83822(5) 0.77266(5) -0.00414(3) 0.02163(15) Uani 1 1 d . . .
Cl11 Cl 0.84655(7) 1.17527(5) 0.34472(3) 0.03182(18) Uani 1 1 d . . .
Cl12 Cl 1.51617(5) 0.93011(5) 0.19444(3) 0.02830(17) Uani 1 1 d . . .
Cl13 Cl 0.93390(6) 1.03596(5) 0.08348(3) 0.02440(16) Uani 1 1 d . . .
Cl14 Cl 1.35669(6) 1.06009(6) 0.12728(3) 0.03022(18) Uani 1 1 d . . .
Cl15 Cl 0.98383(8) 1.08429(7) 0.45272(3) 0.0414(2) Uani 1 1 d . . .
P1 P 0.84621(5) 0.58719(5) 0.16810(2) 0.01186(13) Uani 1 1 d . . .
O1 O 0.78531(14) 0.40872(14) 0.29104(8) 0.0191(4) Uani 1 1 d . . .
O2 O 0.98557(14) 0.48687(13) 0.35243(7) 0.0169(4) Uani 1 1 d . . .
O3 O 0.96433(14) 0.43124(13) 0.24379(7) 0.0170(4) Uani 1 1 d . . .
O4 O 1.03267(14) 0.67727(13) 0.39062(7) 0.0161(4) Uani 1 1 d . . .
O5 O 1.18360(14) 0.63310(13) 0.32945(7) 0.0184(4) Uani 1 1 d . . .
O6 O 0.69492(14) 0.69590(13) 0.23691(7) 0.0156(4) Uani 1 1 d . . .
O7 O 1.09709(14) 0.57233(13) 0.10286(7) 0.0183(4) Uani 1 1 d . . .
O8 O 0.90138(15) 0.80959(13) 0.35772(7) 0.0189(4) Uani 1 1 d . . .
O9 O 1.24910(14) 0.77815(13) 0.26269(7) 0.0175(4) Uani 1 1 d . . .
O10 O 0.70451(14) 0.81442(14) 0.14615(7) 0.0178(4) Uani 1 1 d . . .
O11 O 0.78290(14) 0.89056(13) 0.25322(7) 0.0166(4) Uani 1 1 d . . .
O12 O 1.19926(13) 0.75867(13) 0.15393(7) 0.0157(4) Uani 1 1 d . . .
O13 O 1.00146(13) 0.74047(13) 0.09917(7) 0.0145(4) Uani 1 1 d . . .
O14 O 1.13035(14) 0.92227(13) 0.22321(8) 0.0189(4) Uani 1 1 d . . .
O15 O 0.98787(14) 0.95040(13) 0.29067(7) 0.0178(4) Uani 1 1 d . . .
O16 O 0.94538(13) 0.57751(12) 0.16205(7) 0.0141(4) Uani 1 1 d . . .
O17 O 0.83360(13) 0.68481(12) 0.16263(7) 0.0132(4) Uani 1 1 d . . .
O18 O 0.82230(13) 0.55229(13) 0.21766(7) 0.0140(4) Uani 1 1 d . . .
O19 O 0.84367(13) 0.60234(13) 0.32062(7) 0.0149(4) Uani 1 1 d . . .
O22 O 1.07846(13) 0.79245(12) 0.30734(7) 0.0124(4) Uani 1 1 d . . .
O21 O 0.91286(13) 0.86600(13) 0.18421(7) 0.0140(4) Uani 1 1 d . . .
O20 O 1.13171(13) 0.59955(13) 0.21239(7) 0.0146(4) Uani 1 1 d . . .
F1 F 1.05079(11) 0.74508(10) 0.20792(6) 0.0142(3) Uani 1 1 d . . .
F2 F 1.00029(11) 0.61761(10) 0.28243(6) 0.0148(3) Uani 1 1 d . . .
F3 F 0.89730(11) 0.76004(10) 0.26076(6) 0.0149(3) Uani 1 1 d . . .
N1 N 0.65153(17) 0.45504(16) 0.25358(9) 0.0179(5) Uani 1 1 d . . .
N2 N 1.05514(18) 0.47501(16) 0.43033(9) 0.0178(5) Uani 1 1 d . . .
N3 N 1.10112(17) 0.39767(16) 0.23527(9) 0.0172(5) Uani 1 1 d . . .
N4 N 1.17749(19) 0.69091(17) 0.43436(9) 0.0219(5) Uani 1 1 d . . .
N5 N 1.22187(18) 0.51231(17) 0.36472(10) 0.0209(5) Uani 1 1 d . . .
N6 N 0.64935(17) 0.64388(16) 0.30600(9) 0.0176(5) Uani 1 1 d . . .
N7 N 1.02717(17) 0.43079(16) 0.12090(9) 0.0161(5) Uani 1 1 d . . .
N8 N 0.80012(18) 0.87865(17) 0.38564(9) 0.0189(5) Uani 1 1 d . . .
N9 N 1.32966(19) 0.91846(18) 0.27911(10) 0.0239(6) Uani 1 1 d . . .
N10 N 0.76916(17) 0.80434(16) 0.07580(9) 0.0157(5) Uani 1 1 d . . .
N11 N 0.81083(18) 1.02848(16) 0.28819(9) 0.0188(5) Uani 1 1 d . . .
N12 N 1.34952(17) 0.82587(16) 0.17088(9) 0.0176(5) Uani 1 1 d . . .
N13 N 0.98392(17) 0.88101(16) 0.08932(8) 0.0159(5) Uani 1 1 d . . .
N14 N 1.22663(17) 0.99540(16) 0.17724(9) 0.0176(5) Uani 1 1 d . . .
N15 N 0.99933(19) 1.01418(17) 0.36665(9) 0.0210(5) Uani 1 1 d . . .
C1 C 0.6979(2) 0.3885(2) 0.27106(11) 0.0210(6) Uani 1 1 d . . .
C2 C 0.6464(3) 0.2980(2) 0.26668(17) 0.0388(9) Uani 1 1 d . . .
H2 H 0.6763 0.2514 0.2800 0.047 Uiso 1 1 calc R . .
C3 C 0.5534(3) 0.2780(3) 0.2433(2) 0.0507(12) Uani 1 1 d . . .
H3 H 0.5199 0.2171 0.2397 0.061 Uiso 1 1 calc R . .
C4 C 0.5074(2) 0.3453(2) 0.22462(16) 0.0377(9) Uani 1 1 d . . .
H4 H 0.4434 0.3324 0.2079 0.045 Uiso 1 1 calc R . .
C5 C 0.5600(2) 0.4313(2) 0.23180(12) 0.0235(6) Uani 1 1 d . . .
C6 C 1.0619(2) 0.4332(2) 0.47309(11) 0.0211(6) Uani 1 1 d . . .
C7 C 0.9959(2) 0.3623(2) 0.48239(12) 0.0268(7) Uani 1 1 d . . .
H7 H 1.0042 0.3334 0.5130 0.032 Uiso 1 1 calc R . .
C8 C 0.9158(2) 0.3336(2) 0.44526(12) 0.0244(7) Uani 1 1 d . . .
H8 H 0.8677 0.2853 0.4508 0.029 Uiso 1 1 calc R . .
C9 C 0.9059(2) 0.3749(2) 0.40045(11) 0.0209(6) Uani 1 1 d . . .
H9 H 0.8510 0.3564 0.3752 0.025 Uiso 1 1 calc R . .
C10 C 0.9790(2) 0.44444(19) 0.39340(10) 0.0167(6) Uani 1 1 d . . .
C11 C 1.0281(2) 0.38238(18) 0.25971(10) 0.0159(6) Uani 1 1 d . . .
C12 C 1.0212(2) 0.3187(2) 0.29590(11) 0.0215(6) Uani 1 1 d . . .
H12 H 0.9704 0.3101 0.3137 0.026 Uiso 1 1 calc R . .
C13 C 1.0906(2) 0.2692(2) 0.30480(12) 0.0268(7) Uani 1 1 d . . .
H13 H 1.0874 0.2248 0.3288 0.032 Uiso 1 1 calc R . .
C14 C 1.1658(2) 0.2830(2) 0.27904(12) 0.0282(7) Uani 1 1 d . . .
H14 H 1.2138 0.2487 0.2846 0.034 Uiso 1 1 calc R . .
C15 C 1.1669(2) 0.3489(2) 0.24516(11) 0.0210(6) Uani 1 1 d . . .
C16 C 1.1032(2) 0.7308(2) 0.42036(10) 0.0179(6) Uani 1 1 d . . .
C17 C 1.1054(2) 0.8199(2) 0.43744(11) 0.0229(6) Uani 1 1 d . . .
H17 H 1.0536 0.8481 0.4270 0.028 Uiso 1 1 calc R . .
C18 C 1.1854(2) 0.8648(2) 0.46989(12) 0.0279(7) Uani 1 1 d . . .
H18 H 1.1885 0.9248 0.4822 0.033 Uiso 1 1 calc R . .
C19 C 1.2617(3) 0.8235(2) 0.48485(12) 0.0314(8) Uani 1 1 d . . .
H19 H 1.3166 0.8535 0.5076 0.038 Uiso 1 1 calc R . .
C20 C 1.2535(2) 0.7373(2) 0.46510(13) 0.0289(7) Uani 1 1 d . . .
C21 C 1.2412(2) 0.57633(19) 0.33240(11) 0.0185(6) Uani 1 1 d . . .
C22 C 1.3159(2) 0.5797(2) 0.30648(11) 0.0220(6) Uani 1 1 d . . .
H22 H 1.3286 0.6249 0.2837 0.026 Uiso 1 1 calc R . .
C23 C 1.3704(2) 0.5156(2) 0.31513(13) 0.0285(7) Uani 1 1 d . . .
H23 H 1.4221 0.5169 0.2985 0.034 Uiso 1 1 calc R . .
C24 C 1.3504(2) 0.4492(2) 0.34800(14) 0.0319(8) Uani 1 1 d . . .
H24 H 1.3871 0.4042 0.3541 0.038 Uiso 1 1 calc R . .
C25 C 1.2754(2) 0.4510(2) 0.37143(13) 0.0269(7) Uani 1 1 d . . .
C26 C 0.64941(19) 0.70949(19) 0.27339(10) 0.0160(6) Uani 1 1 d . . .
C27 C 0.6036(2) 0.7805(2) 0.27886(11) 0.0208(6) Uani 1 1 d . . .
H27 H 0.6048 0.8270 0.2561 0.025 Uiso 1 1 calc R . .
C28 C 0.5566(2) 0.7808(2) 0.31850(12) 0.0258(7) Uani 1 1 d . . .
H28 H 0.5241 0.8278 0.3229 0.031 Uiso 1 1 calc R . .
C29 C 0.5561(2) 0.7129(2) 0.35219(12) 0.0266(7) Uani 1 1 d . . .
H29 H 0.5237 0.7123 0.3795 0.032 Uiso 1 1 calc R . .
C30 C 0.6045(2) 0.6473(2) 0.34402(11) 0.0210(6) Uani 1 1 d . . .
C31 C 1.0643(2) 0.4891(2) 0.08842(11) 0.0177(6) Uani 1 1 d . . .
C32 C 1.0671(2) 0.4555(2) 0.03957(11) 0.0200(6) Uani 1 1 d . . .
H32 H 1.0962 0.4946 0.0176 0.024 Uiso 1 1 calc R . .
C33 C 1.0285(2) 0.3677(2) 0.02384(11) 0.0232(6) Uani 1 1 d . . .
H33 H 1.0281 0.3464 -0.0094 0.028 Uiso 1 1 calc R . .
C34 C 0.9894(2) 0.3090(2) 0.05714(12) 0.0230(6) Uani 1 1 d . . .
H34 H 0.9625 0.2475 0.0473 0.028 Uiso 1 1 calc R . .
C35 C 0.9918(2) 0.34393(19) 0.10395(11) 0.0181(6) Uani 1 1 d . . .
C36 C 0.8445(2) 0.8085(2) 0.38964(10) 0.0181(6) Uani 1 1 d . . .
C37 C 0.8288(2) 0.7445(2) 0.42523(11) 0.0215(6) Uani 1 1 d . . .
H37 H 0.8596 0.6948 0.4276 0.026 Uiso 1 1 calc R . .
C38 C 0.7676(2) 0.7558(2) 0.45649(11) 0.0271(7) Uani 1 1 d . . .
H38 H 0.7558 0.7133 0.4808 0.033 Uiso 1 1 calc R . .
C39 C 0.7225(2) 0.8289(2) 0.45298(12) 0.0278(7) Uani 1 1 d . . .
H39 H 0.6807 0.8378 0.4747 0.033 Uiso 1 1 calc R . .
C40 C 0.7415(2) 0.8875(2) 0.41659(12) 0.0235(6) Uani 1 1 d . . .
C41 C 1.3013(2) 0.8374(2) 0.29730(11) 0.0191(6) Uani 1 1 d . . .
C42 C 1.3278(2) 0.8236(2) 0.34838(12) 0.0259(7) Uani 1 1 d . . .
H42 H 1.3065 0.7672 0.3613 0.031 Uiso 1 1 calc R . .
C43 C 1.3846(3) 0.8932(3) 0.37904(13) 0.0353(8) Uani 1 1 d . . .
H43 H 1.4035 0.8848 0.4136 0.042 Uiso 1 1 calc R . .
C44 C 1.4154(3) 0.9760(3) 0.36039(14) 0.0448(10) Uani 1 1 d . . .
H44 H 1.4559 1.0245 0.3813 0.054 Uiso 1 1 calc R . .
C45 C 1.3843(3) 0.9842(2) 0.31028(13) 0.0387(9) Uani 1 1 d . . .
C46 C 0.7037(2) 0.82974(19) 0.10015(11) 0.0173(6) Uani 1 1 d . . .
C47 C 0.6353(2) 0.8748(2) 0.07392(12) 0.0227(6) Uani 1 1 d . . .
H47 H 0.5911 0.8947 0.0909 0.027 Uiso 1 1 calc R . .
C48 C 0.6330(2) 0.8894(2) 0.02418(12) 0.0249(7) Uani 1 1 d . . .
H48 H 0.5881 0.9204 0.0069 0.030 Uiso 1 1 calc R . .
C49 C 0.6969(2) 0.8586(2) -0.00120(11) 0.0238(7) Uani 1 1 d . . .
H49 H 0.6957 0.8664 -0.0359 0.029 Uiso 1 1 calc R . .
C50 C 0.7610(2) 0.81684(19) 0.02650(11) 0.0189(6) Uani 1 1 d . . .
C51 C 0.7850(2) 0.97575(19) 0.24490(11) 0.0176(6) Uani 1 1 d . . .
C52 C 0.7683(2) 1.0141(2) 0.19856(11) 0.0224(6) Uani 1 1 d . . .
H52 H 0.7489 0.9773 0.1681 0.027 Uiso 1 1 calc R . .
C53 C 0.7809(2) 1.1062(2) 0.19838(12) 0.0269(7) Uani 1 1 d . . .
H53 H 0.7718 1.1334 0.1673 0.032 Uiso 1 1 calc R . .
C54 C 0.8067(2) 1.1607(2) 0.24287(13) 0.0266(7) Uani 1 1 d . . .
H54 H 0.8154 1.2244 0.2430 0.032 Uiso 1 1 calc R . .
C55 C 0.8187(2) 1.1170(2) 0.28635(12) 0.0226(6) Uani 1 1 d . . .
C56 C 1.2847(2) 0.7516(2) 0.15057(10) 0.0171(6) Uani 1 1 d . . .
C57 C 1.3132(2) 0.6779(2) 0.12962(11) 0.0211(6) Uani 1 1 d . . .
H57 H 1.2682 0.6259 0.1150 0.025 Uiso 1 1 calc R . .
C58 C 1.4078(2) 0.6834(2) 0.13097(12) 0.0249(7) Uani 1 1 d . . .
H58 H 1.4283 0.6336 0.1178 0.030 Uiso 1 1 calc R . .
C59 C 1.4747(2) 0.7604(2) 0.15128(12) 0.0245(7) Uani 1 1 d . . .
H59 H 1.5402 0.7648 0.1520 0.029 Uiso 1 1 calc R . .
C60 C 1.4402(2) 0.8292(2) 0.17001(11) 0.0211(6) Uani 1 1 d . . .
C61 C 1.0363(2) 0.81926(18) 0.08294(10) 0.0150(5) Uani 1 1 d . . .
C62 C 1.1153(2) 0.8400(2) 0.06009(10) 0.0192(6) Uani 1 1 d . . .
H62 H 1.1519 0.7964 0.0554 0.023 Uiso 1 1 calc R . .
C63 C 1.1381(2) 0.9264(2) 0.04453(11) 0.0226(6) Uani 1 1 d . . .
H63 H 1.1911 0.9423 0.0288 0.027 Uiso 1 1 calc R . .
C64 C 1.0846(2) 0.9906(2) 0.05154(11) 0.0227(6) Uani 1 1 d . . .
H64 H 1.1004 1.0503 0.0413 0.027 Uiso 1 1 calc R . .
C65 C 1.0079(2) 0.96321(19) 0.07397(11) 0.0186(6) Uani 1 1 d . . .
C66 C 1.1505(2) 0.99519(19) 0.19928(10) 0.0173(6) Uani 1 1 d . . .
C67 C 1.1054(2) 1.0685(2) 0.19662(11) 0.0214(6) Uani 1 1 d . . .
H67 H 1.0519 1.0683 0.2118 0.026 Uiso 1 1 calc R . .
C68 C 1.1410(2) 1.1412(2) 0.17130(12) 0.0242(7) Uani 1 1 d . . .
H68 H 1.1110 1.1914 0.1687 0.029 Uiso 1 1 calc R . .
C69 C 1.2201(2) 1.1426(2) 0.14940(12) 0.0251(7) Uani 1 1 d . . .
H69 H 1.2457 1.1929 0.1325 0.030 Uiso 1 1 calc R . .
C70 C 1.2592(2) 1.0672(2) 0.15366(11) 0.0206(6) Uani 1 1 d . . .
C71 C 1.0448(2) 0.99719(19) 0.32922(11) 0.0197(6) Uani 1 1 d . . .
C72 C 1.1424(2) 1.0287(2) 0.33347(12) 0.0261(7) Uani 1 1 d . . .
H72 H 1.1743 1.0151 0.3077 0.031 Uiso 1 1 calc R . .
C73 C 1.1902(3) 1.0800(2) 0.37629(14) 0.0339(8) Uani 1 1 d . . .
H73 H 1.2562 1.1027 0.3800 0.041 Uiso 1 1 calc R . .
C74 C 1.1433(3) 1.0992(2) 0.41418(13) 0.0342(8) Uani 1 1 d . . .
H74 H 1.1758 1.1350 0.4437 0.041 Uiso 1 1 calc R . .
C75 C 1.0481(3) 1.0642(2) 0.40711(12) 0.0284(7) Uani 1 1 d . . .
C76 C 0.7623(2) 0.51971(18) 0.11677(10) 0.0158(6) Uani 1 1 d . . .
C77 C 0.7588(3) 0.4195(2) 0.12437(13) 0.0294(7) Uani 1 1 d . . .
H77A H 0.7149 0.3833 0.0963 0.044 Uiso 1 1 calc R . .
H77B H 0.7373 0.4044 0.1558 0.044 Uiso 1 1 calc R . .
H77C H 0.8219 0.4067 0.1259 0.044 Uiso 1 1 calc R . .
C78 C 0.6648(2) 0.5417(2) 0.11564(13) 0.0286(7) Uani 1 1 d . . .
H78A H 0.6692 0.6068 0.1136 0.043 Uiso 1 1 calc R . .
H78B H 0.6422 0.5227 0.1463 0.043 Uiso 1 1 calc R . .
H78C H 0.6207 0.5097 0.0863 0.043 Uiso 1 1 calc R . .
C79 C 0.7945(3) 0.5430(3) 0.06711(12) 0.0331(8) Uani 1 1 d . . .
H79A H 0.8565 0.5281 0.0676 0.050 Uiso 1 1 calc R . .
H79B H 0.7988 0.6076 0.0628 0.050 Uiso 1 1 calc R . .
H79C H 0.7487 0.5083 0.0392 0.050 Uiso 1 1 calc R . .
O3S O 0.6175(2) 0.69103(18) 0.89317(10) 0.0422(6) Uani 1 1 d DU . .
O4S O 0.58423(17) 0.60806(15) 0.95739(9) 0.0297(5) Uani 1 1 d DU . .
C5S C 0.6986(3) 0.5714(3) 0.91496(14) 0.0376(8) Uani 1 1 d DU . .
H5S1 H 0.6729 0.5274 0.8863 0.056 Uiso 1 1 calc R . .
H5S2 H 0.7096 0.5395 0.9457 0.056 Uiso 1 1 calc R . .
H5S3 H 0.7583 0.6085 0.9099 0.056 Uiso 1 1 calc R . .
C6S C 0.6300(2) 0.6302(2) 0.91955(12) 0.0288(7) Uani 1 1 d DU . .
C7S C 0.5134(2) 0.6596(2) 0.96398(14) 0.0319(8) Uani 1 1 d DU . .
H7S1 H 0.4604 0.6470 0.9350 0.038 Uiso 1 1 calc R . .
H7S2 H 0.5411 0.7250 0.9669 0.038 Uiso 1 1 calc R . .
C8S C 0.4796(3) 0.6310(3) 1.01122(16) 0.0475(10) Uani 1 1 d DU . .
H8S1 H 0.4570 0.5655 1.0088 0.071 Uiso 1 1 calc R . .
H8S2 H 0.4280 0.6608 1.0157 0.071 Uiso 1 1 calc R . .
H8S3 H 0.5317 0.6481 1.0399 0.071 Uiso 1 1 calc R . .
O1S O 0.5926(8) 0.7635(6) 0.5377(4) 0.059(3) Uani 0.50 1 d PU A -1
O2S O 0.5142(4) 0.6245(4) 0.54820(19) 0.0398(12) Uani 0.50 1 d PU A -1
C1S C 0.5131(9) 0.7311(10) 0.6066(4) 0.064(3) Uani 0.50 1 d PU A -1
H1S1 H 0.4743 0.6767 0.6165 0.095 Uiso 0.50 1 calc PR A -1
H1S2 H 0.4758 0.7781 0.6012 0.095 Uiso 0.50 1 calc PR A -1
H1S3 H 0.5683 0.7525 0.6332 0.095 Uiso 0.50 1 calc PR A -1
C2S C 0.5448(5) 0.7099(6) 0.5592(3) 0.0391(16) Uani 0.50 1 d PU A -1
C3S C 0.5389(6) 0.5929(6) 0.5039(3) 0.0418(18) Uani 0.50 1 d PU A -1
H3S1 H 0.6083 0.6044 0.5068 0.050 Uiso 0.50 1 calc PR A -1
H3S2 H 0.5117 0.6230 0.4745 0.050 Uiso 0.50 1 calc PR A -1
C4S C 0.496(5) 0.4891(17) 0.498(2) 0.066(3) Uani 0.50 1 d PU A -1
H4S1 H 0.5111 0.4627 0.4681 0.099 Uiso 0.50 1 calc PR A -1
H4S2 H 0.4277 0.4791 0.4955 0.099 Uiso 0.50 1 calc PR A -1
H4S3 H 0.5235 0.4606 0.5278 0.099 Uiso 0.50 1 calc PR A -1
O9U O 0.6020(10) 0.7965(9) 0.5516(4) 0.080(4) Uani 0.50 1 d PDU . .
O8U O 0.4712(5) 0.8254(5) 0.5722(2) 0.0699(19) Uani 0.50 1 d PDU . .
C14U C 0.5411(8) 0.9276(7) 0.5166(4) 0.070(3) Uani 0.50 1 d PDU . .
H14A H 0.4885 0.9550 0.5224 0.105 Uiso 0.50 1 calc PR . .
H14B H 0.5322 0.9087 0.4810 0.105 Uiso 0.50 1 calc PR . .
H14C H 0.6005 0.9718 0.5264 0.105 Uiso 0.50 1 calc PR . .
C15U C 0.5444(7) 0.8438(7) 0.5487(4) 0.072(3) Uani 0.50 1 d PDU . .
C16U C 0.4698(8) 0.7438(8) 0.6012(4) 0.066(3) Uani 0.50 1 d PDU . .
H16A H 0.5159 0.7564 0.6331 0.080 Uiso 0.50 1 calc PR . .
H16B H 0.4838 0.6938 0.5815 0.080 Uiso 0.50 1 calc PR . .
C17U C 0.3696(9) 0.7217(11) 0.6105(4) 0.105(5) Uani 0.50 1 d PDU . .
H17A H 0.3614 0.6681 0.6299 0.158 Uiso 0.50 1 calc PR . .
H17B H 0.3254 0.7101 0.5783 0.158 Uiso 0.50 1 calc PR . .
H17C H 0.3572 0.7727 0.6293 0.158 Uiso 0.50 1 calc PR . .
O1V O 0.5485(3) 0.0751(3) 0.0694(2) 0.0457(12) Uani 0.707(6) 1 d PDU B 1
O2V O 0.6743(3) 0.1859(3) 0.07473(17) 0.0487(12) Uani 0.707(6) 1 d PDU B 1
C1V C 0.5774(5) 0.1913(5) 0.1346(3) 0.0405(18) Uani 0.707(6) 1 d PDU B 1
H1V1 H 0.6246 0.2473 0.1437 0.061 Uiso 0.707(6) 1 calc PR B 1
H1V2 H 0.5804 0.1521 0.1627 0.061 Uiso 0.707(6) 1 calc PR B 1
H1V3 H 0.5143 0.2053 0.1267 0.061 Uiso 0.707(6) 1 calc PR B 1
C2V C 0.5970(4) 0.1441(4) 0.0896(2) 0.0341(12) Uani 0.707(6) 1 d PDU B 1
C3V C 0.7047(7) 0.1428(6) 0.0337(3) 0.046(2) Uani 0.707(6) 1 d PDU B 1
H3V1 H 0.6911 0.0765 0.0358 0.055 Uiso 0.707(6) 1 calc PR B 1
H3V2 H 0.7736 0.1634 0.0360 0.055 Uiso 0.707(6) 1 calc PR B 1
C4V C 0.6531(8) 0.1669(9) -0.0153(3) 0.091(4) Uani 0.707(6) 1 d PDU B 1
H4V1 H 0.6550 0.1229 -0.0421 0.136 Uiso 0.707(6) 1 calc PR B 1
H4V2 H 0.6832 0.2272 -0.0229 0.136 Uiso 0.707(6) 1 calc PR B 1
H4V3 H 0.5873 0.1662 -0.0129 0.136 Uiso 0.707(6) 1 calc PR B 1
O1X O 0.7297(12) 0.140(2) 0.0431(8) 0.090(7) Uani 0.293(6) 1 d PDU B 2
O2X O 0.5747(6) 0.1003(7) 0.0397(3) 0.041(3) Uani 0.293(6) 1 d PDU B 2
C1X C 0.6276(15) 0.1345(13) -0.0366(5) 0.044(4) Uani 0.293(6) 1 d PDU B 2
H1X1 H 0.5632 0.1449 -0.0459 0.066 Uiso 0.293(6) 1 calc PR B 2
H1X2 H 0.6329 0.0798 -0.0550 0.066 Uiso 0.293(6) 1 calc PR B 2
H1X3 H 0.6723 0.1861 -0.0451 0.066 Uiso 0.293(6) 1 calc PR B 2
C2X C 0.6496(10) 0.1232(11) 0.0190(5) 0.042(3) Uani 0.293(6) 1 d PDU B 2
C3X C 0.5903(10) 0.0870(11) 0.0942(5) 0.037(3) Uani 0.293(6) 1 d PDU B 2
H3X1 H 0.6484 0.0632 0.1043 0.044 Uiso 0.293(6) 1 calc PR B 2
H3X2 H 0.5365 0.0431 0.1022 0.044 Uiso 0.293(6) 1 calc PR B 2
C4X C 0.5995(13) 0.1752(12) 0.1218(6) 0.035(4) Uani 0.293(6) 1 d PDU B 2
H4X1 H 0.6108 0.1677 0.1580 0.052 Uiso 0.293(6) 1 calc PR B 2
H4X2 H 0.5412 0.1978 0.1122 0.052 Uiso 0.293(6) 1 calc PR B 2
H4X3 H 0.6526 0.2184 0.1135 0.052 Uiso 0.293(6) 1 calc PRU B 2

loop_
_atom_site_aniso_label
_atom_site_aniso_U_11
_atom_site_aniso_U_22
_atom_site_aniso_U_33
_atom_site_aniso_U_23
_atom_site_aniso_U_13
_atom_site_aniso_U_12
Co1 0.01529(18) 0.01283(18) 0.01224(17) 0.00140(14) 0.00421(14) 0.00427(14)
Co2 0.0184(2) 0.01560(19) 0.01713(19) 0.00282(15) 0.00226(15) 0.00535(15)
Co3 0.01478(19) 0.01417(18) 0.01416(18) 0.00220(14) 0.00403(14) 0.00432(14)
Co4 0.01699(19) 0.01215(17) 0.01382(18) 0.00072(14) 0.00488(14) 0.00428(14)
Co5 0.01563(19) 0.01338(18) 0.01162(17) 0.00121(14) 0.00295(14) 0.00501(14)
Co6 0.01464(18) 0.01311(18) 0.01379(18) 0.00135(14) 0.00346(14) 0.00417(14)
Co7 0.01436(18) 0.01255(17) 0.01236(17) 0.00143(14) 0.00282(14) 0.00430(14)
Co8 0.01430(18) 0.01203(17) 0.01272(17) 0.00063(14) 0.00427(14) 0.00385(14)
Co9 0.01573(19) 0.01295(18) 0.01188(17) 0.00170(14) 0.00365(14) 0.00369(14)
Co10 0.01442(18) 0.01240(17) 0.01216(17) 0.00042(14) 0.00311(14) 0.00365(14)
Co11 0.0235(2) 0.01504(19) 0.01502(18) 0.00134(15) 0.00647(15) 0.00729(16)
Co12 0.01661(19) 0.01398(18) 0.01713(19) 0.00202(14) 0.00448(15) 0.00328(15)
Cl1 0.0189(4) 0.0281(4) 0.0270(4) 0.0048(3) 0.0039(3) 0.0059(3)
Cl2 0.0368(4) 0.0274(4) 0.0182(3) 0.0022(3) -0.0037(3) 0.0088(3)
Cl3 0.0239(4) 0.0347(4) 0.0366(4) 0.0022(3) 0.0132(3) 0.0117(3)
Cl4 0.0356(5) 0.0479(6) 0.0904(9) -0.0076(6) -0.0304(6) 0.0159(5)
Cl5 0.0507(6) 0.0287(4) 0.0492(5) 0.0189(4) 0.0176(4) 0.0215(4)
Cl6 0.0356(5) 0.0380(5) 0.0214(4) 0.0106(3) 0.0095(3) 0.0046(4)
Cl7 0.0267(4) 0.0154(3) 0.0242(4) 0.0006(3) 0.0074(3) 0.0036(3)
Cl8 0.0369(5) 0.0388(5) 0.0394(5) -0.0025(4) 0.0133(4) 0.0215(4)
Cl9 0.1415(13) 0.0340(6) 0.0328(5) 0.0047(4) -0.0020(7) -0.0424(7)
Cl10 0.0274(4) 0.0228(4) 0.0149(3) 0.0006(3) 0.0051(3) 0.0048(3)
Cl11 0.0532(5) 0.0161(3) 0.0276(4) -0.0033(3) 0.0143(4) 0.0052(3)
Cl12 0.0179(4) 0.0211(4) 0.0425(5) 0.0075(3) -0.0005(3) 0.0008(3)
Cl13 0.0328(4) 0.0179(3) 0.0246(4) 0.0027(3) 0.0051(3) 0.0102(3)
Cl14 0.0272(4) 0.0387(5) 0.0314(4) 0.0195(3) 0.0147(3) 0.0119(3)
Cl15 0.0638(6) 0.0419(5) 0.0208(4) -0.0065(4) 0.0133(4) 0.0127(5)
P1 0.0139(3) 0.0112(3) 0.0108(3) 0.0004(2) 0.0029(3) 0.0028(3)
O1 0.0176(10) 0.0189(10) 0.0212(10) 0.0061(8) 0.0040(8) 0.0038(8)
O2 0.0207(10) 0.0165(10) 0.0139(9) 0.0025(8) 0.0030(8) 0.0047(8)
O3 0.0201(10) 0.0163(10) 0.0175(10) 0.0029(8) 0.0069(8) 0.0078(8)
O4 0.0192(10) 0.0158(10) 0.0128(9) 0.0014(7) 0.0007(8) 0.0047(8)
O5 0.0184(10) 0.0191(10) 0.0195(10) 0.0041(8) 0.0033(8) 0.0085(8)
O6 0.0166(10) 0.0151(9) 0.0161(9) 0.0017(8) 0.0055(8) 0.0034(8)
O7 0.0199(10) 0.0164(10) 0.0197(10) -0.0037(8) 0.0080(8) 0.0033(8)
O8 0.0273(11) 0.0164(10) 0.0170(10) 0.0016(8) 0.0087(8) 0.0096(8)
O9 0.0177(10) 0.0170(10) 0.0182(10) 0.0009(8) 0.0040(8) 0.0039(8)
O10 0.0172(10) 0.0222(10) 0.0148(10) 0.0032(8) 0.0012(8) 0.0073(8)
O11 0.0205(10) 0.0136(9) 0.0175(10) 0.0007(8) 0.0047(8) 0.0063(8)
O12 0.0142(10) 0.0169(10) 0.0170(10) 0.0019(8) 0.0046(8) 0.0037(8)
O13 0.0164(10) 0.0133(9) 0.0144(9) 0.0030(7) 0.0046(8) 0.0030(8)
O14 0.0191(10) 0.0164(10) 0.0226(10) 0.0025(8) 0.0069(8) 0.0041(8)
O15 0.0193(10) 0.0170(10) 0.0172(10) -0.0026(8) 0.0029(8) 0.0045(8)
O16 0.0173(10) 0.0116(9) 0.0136(9) 0.0012(7) 0.0024(8) 0.0043(8)
O17 0.0160(10) 0.0123(9) 0.0119(9) 0.0019(7) 0.0036(7) 0.0033(7)
O18 0.0154(10) 0.0155(9) 0.0129(9) 0.0027(7) 0.0044(7) 0.0060(8)
O19 0.0164(10) 0.0153(9) 0.0143(9) 0.0027(7) 0.0034(8) 0.0055(8)
O22 0.0137(9) 0.0122(9) 0.0129(9) 0.0020(7) 0.0033(7) 0.0057(7)
O21 0.0156(10) 0.0139(9) 0.0128(9) 0.0000(7) 0.0027(7) 0.0040(8)
O20 0.0151(10) 0.0140(9) 0.0154(9) 0.0004(7) 0.0029(8) 0.0046(8)
F1 0.0169(8) 0.0136(8) 0.0132(7) -0.0009(6) 0.0035(6) 0.0054(6)
F2 0.0157(8) 0.0152(8) 0.0143(8) 0.0017(6) 0.0049(6) 0.0032(6)
F3 0.0156(8) 0.0161(8) 0.0135(7) 0.0018(6) 0.0013(6) 0.0053(6)
N1 0.0189(13) 0.0184(12) 0.0181(12) 0.0037(10) 0.0087(10) 0.0026(10)
N2 0.0245(13) 0.0156(12) 0.0147(11) 0.0004(9) 0.0041(10) 0.0072(10)
N3 0.0209(13) 0.0133(11) 0.0184(12) 0.0000(9) 0.0047(10) 0.0054(10)
N4 0.0251(14) 0.0216(13) 0.0185(12) 0.0038(10) 0.0010(10) 0.0059(11)
N5 0.0203(13) 0.0188(12) 0.0251(13) 0.0023(10) 0.0044(10) 0.0072(10)
N6 0.0157(12) 0.0201(12) 0.0171(12) 0.0008(10) 0.0037(9) 0.0035(10)
N7 0.0180(12) 0.0151(12) 0.0165(11) -0.0012(9) 0.0042(9) 0.0059(9)
N8 0.0216(13) 0.0189(12) 0.0163(12) -0.0016(10) 0.0029(10) 0.0053(10)
N9 0.0254(14) 0.0228(13) 0.0206(13) 0.0025(11) 0.0039(11) -0.0015(11)
N10 0.0176(12) 0.0145(11) 0.0140(11) 0.0008(9) 0.0017(9) 0.0024(9)
N11 0.0221(13) 0.0151(12) 0.0217(12) 0.0013(10) 0.0080(10) 0.0060(10)
N12 0.0165(12) 0.0168(12) 0.0196(12) 0.0037(10) 0.0043(10) 0.0022(10)
N13 0.0193(12) 0.0155(12) 0.0125(11) -0.0001(9) 0.0029(9) 0.0029(9)
N14 0.0192(12) 0.0167(12) 0.0171(12) 0.0023(9) 0.0034(10) 0.0037(10)
N15 0.0299(14) 0.0179(12) 0.0161(12) -0.0002(10) 0.0043(10) 0.0072(11)
C1 0.0228(16) 0.0176(14) 0.0253(15) 0.0017(12) 0.0124(13) 0.0034(12)
C2 0.0244(18) 0.0211(17) 0.072(3) 0.0116(17) 0.0115(18) 0.0043(14)
C3 0.027(2) 0.0215(18) 0.098(4) 0.006(2) 0.008(2) -0.0048(15)
C4 0.0169(16) 0.0318(19) 0.061(3) 0.0045(17) 0.0045(16) -0.0002(14)
C5 0.0205(15) 0.0229(16) 0.0299(16) 0.0039(13) 0.0107(13) 0.0056(12)
C6 0.0272(16) 0.0213(15) 0.0167(14) 0.0016(12) 0.0032(12) 0.0102(12)
C7 0.0388(19) 0.0265(17) 0.0186(15) 0.0082(13) 0.0085(14) 0.0113(14)
C8 0.0326(18) 0.0197(15) 0.0229(15) 0.0047(12) 0.0115(13) 0.0037(13)
C9 0.0286(17) 0.0164(14) 0.0186(14) -0.0003(11) 0.0055(12) 0.0055(12)
C10 0.0225(15) 0.0141(13) 0.0156(13) -0.0001(11) 0.0044(11) 0.0085(11)
C11 0.0192(14) 0.0133(13) 0.0151(13) -0.0026(10) 0.0028(11) 0.0039(11)
C12 0.0276(16) 0.0166(14) 0.0225(15) 0.0032(12) 0.0093(13) 0.0057(12)
C13 0.041(2) 0.0196(15) 0.0233(16) 0.0072(12) 0.0073(14) 0.0132(14)
C14 0.0327(18) 0.0263(17) 0.0308(17) 0.0044(14) 0.0050(14) 0.0194(14)
C15 0.0210(15) 0.0200(15) 0.0230(15) -0.0012(12) 0.0050(12) 0.0063(12)
C16 0.0223(15) 0.0212(15) 0.0110(13) 0.0037(11) 0.0045(11) 0.0050(12)
C17 0.0263(16) 0.0206(15) 0.0215(15) -0.0005(12) 0.0042(12) 0.0045(13)
C18 0.0361(19) 0.0235(16) 0.0229(16) -0.0031(13) 0.0078(14) 0.0021(14)
C19 0.0310(18) 0.0332(19) 0.0221(16) -0.0038(14) -0.0030(14) -0.0043(15)
C20 0.0230(17) 0.0321(18) 0.0290(17) 0.0023(14) -0.0038(13) 0.0074(14)
C21 0.0179(14) 0.0172(14) 0.0189(14) -0.0002(11) 0.0002(11) 0.0029(11)
C22 0.0191(15) 0.0247(16) 0.0224(15) 0.0014(12) 0.0030(12) 0.0062(12)
C23 0.0204(16) 0.0332(18) 0.0324(18) -0.0030(14) 0.0048(13) 0.0074(14)
C24 0.0301(18) 0.0318(18) 0.0381(19) 0.0027(15) 0.0045(15) 0.0182(15)
C25 0.0290(17) 0.0218(16) 0.0314(17) 0.0061(13) 0.0046(14) 0.0094(13)
C26 0.0116(13) 0.0185(14) 0.0168(13) -0.0009(11) 0.0008(11) 0.0021(11)
C27 0.0179(15) 0.0215(15) 0.0229(15) 0.0004(12) 0.0025(12) 0.0052(12)
C28 0.0208(16) 0.0249(16) 0.0327(17) -0.0094(13) 0.0072(13) 0.0066(13)
C29 0.0240(16) 0.0313(17) 0.0246(16) -0.0074(13) 0.0099(13) 0.0021(13)
C30 0.0203(15) 0.0263(16) 0.0151(14) 0.0022(12) 0.0045(11) 0.0005(12)
C31 0.0160(14) 0.0192(14) 0.0199(14) -0.0009(11) 0.0051(11) 0.0074(11)
C32 0.0217(15) 0.0227(15) 0.0184(14) 0.0032(12) 0.0060(12) 0.0089(12)
C33 0.0310(17) 0.0229(15) 0.0164(14) -0.0039(12) 0.0028(12) 0.0097(13)
C34 0.0291(17) 0.0149(14) 0.0237(15) -0.0059(12) 0.0041(13) 0.0034(12)
C35 0.0186(14) 0.0161(14) 0.0207(14) 0.0018(11) 0.0034(11) 0.0067(11)
C36 0.0178(14) 0.0200(14) 0.0147(13) -0.0014(11) 0.0002(11) 0.0028(11)
C37 0.0281(16) 0.0194(15) 0.0156(14) 0.0015(11) 0.0016(12) 0.0040(12)
C38 0.0303(18) 0.0320(18) 0.0155(14) 0.0026(13) 0.0036(13) -0.0016(14)
C39 0.0273(17) 0.0369(19) 0.0190(15) -0.0043(13) 0.0082(13) 0.0032(14)
C40 0.0223(16) 0.0265(16) 0.0216(15) -0.0062(12) 0.0033(12) 0.0068(13)
C41 0.0142(14) 0.0219(15) 0.0221(15) 0.0021(12) 0.0064(11) 0.0029(11)
C42 0.0268(17) 0.0241(16) 0.0242(16) 0.0034(13) 0.0025(13) 0.0010(13)
C43 0.040(2) 0.039(2) 0.0201(16) 0.0022(14) -0.0005(15) -0.0032(16)
C44 0.057(3) 0.034(2) 0.0282(19) -0.0024(16) -0.0021(18) -0.0182(18)
C45 0.051(2) 0.0264(18) 0.0282(18) 0.0039(14) 0.0044(17) -0.0143(16)
C46 0.0156(14) 0.0150(13) 0.0188(14) 0.0008(11) 0.0007(11) -0.0003(11)
C47 0.0194(15) 0.0251(16) 0.0237(15) 0.0020(12) 0.0009(12) 0.0080(12)
C48 0.0243(16) 0.0259(16) 0.0231(15) 0.0076(13) -0.0031(13) 0.0076(13)
C49 0.0273(17) 0.0246(16) 0.0166(14) 0.0059(12) -0.0014(12) 0.0031(13)
C50 0.0216(15) 0.0148(14) 0.0186(14) 0.0001(11) 0.0046(12) -0.0005(11)
C51 0.0141(14) 0.0166(14) 0.0235(15) 0.0018(11) 0.0056(11) 0.0047(11)
C52 0.0237(16) 0.0212(15) 0.0207(15) 0.0013(12) 0.0002(12) 0.0039(12)
C53 0.0293(17) 0.0229(16) 0.0267(16) 0.0070(13) 0.0000(13) 0.0051(13)
C54 0.0311(18) 0.0147(14) 0.0338(18) 0.0047(13) 0.0057(14) 0.0044(13)
C55 0.0271(16) 0.0189(15) 0.0231(15) -0.0017(12) 0.0067(13) 0.0063(12)
C56 0.0190(14) 0.0201(14) 0.0133(13) 0.0044(11) 0.0052(11) 0.0038(11)
C57 0.0203(15) 0.0204(15) 0.0235(15) -0.0002(12) 0.0078(12) 0.0033(12)
C58 0.0238(16) 0.0264(16) 0.0285(16) 0.0022(13) 0.0085(13) 0.0110(13)
C59 0.0166(15) 0.0290(17) 0.0302(17) 0.0060(13) 0.0077(13) 0.0070(13)
C60 0.0172(15) 0.0210(15) 0.0235(15) 0.0072(12) 0.0021(12) 0.0010(12)
C61 0.0184(14) 0.0151(13) 0.0101(12) 0.0008(10) 0.0001(10) 0.0026(11)
C62 0.0209(15) 0.0237(15) 0.0138(13) 0.0023(11) 0.0041(11) 0.0053(12)
C63 0.0206(15) 0.0281(16) 0.0181(14) 0.0067(12) 0.0043(12) 0.0015(12)
C64 0.0284(17) 0.0189(15) 0.0180(14) 0.0056(12) 0.0019(12) -0.0005(12)
C65 0.0235(15) 0.0150(14) 0.0164(13) 0.0004(11) 0.0005(11) 0.0049(11)
C66 0.0197(15) 0.0161(14) 0.0149(13) -0.0009(11) 0.0021(11) 0.0020(11)
C67 0.0222(15) 0.0184(14) 0.0239(15) -0.0029(12) 0.0050(12) 0.0050(12)
C68 0.0305(17) 0.0164(14) 0.0258(16) 0.0007(12) 0.0015(13) 0.0083(13)
C69 0.0288(17) 0.0188(15) 0.0273(16) 0.0068(13) 0.0038(13) 0.0047(13)
C70 0.0190(15) 0.0250(15) 0.0181(14) 0.0044(12) 0.0046(12) 0.0042(12)
C71 0.0271(16) 0.0148(14) 0.0166(14) -0.0003(11) 0.0006(12) 0.0060(12)
C72 0.0254(17) 0.0247(16) 0.0261(16) -0.0038(13) 0.0021(13) 0.0033(13)
C73 0.0289(18) 0.0327(19) 0.0346(19) -0.0036(15) -0.0032(15) 0.0021(15)
C74 0.046(2) 0.0290(18) 0.0212(16) -0.0105(14) -0.0064(15) 0.0046(16)
C75 0.046(2) 0.0227(16) 0.0176(15) -0.0014(12) 0.0036(14) 0.0117(15)
C76 0.0165(14) 0.0141(13) 0.0137(13) -0.0038(10) -0.0011(11) 0.0002(11)
C77 0.0341(19) 0.0151(15) 0.0322(18) -0.0035(13) -0.0066(14) 0.0011(13)
C78 0.0191(16) 0.0323(18) 0.0315(18) -0.0094(14) -0.0032(13) 0.0071(13)
C79 0.0348(19) 0.041(2) 0.0151(15) -0.0048(14) 0.0041(14) -0.0104(16)
O3S 0.0447(16) 0.0414(15) 0.0404(15) 0.0146(12) 0.0079(12) 0.0071(12)
O4S 0.0300(13) 0.0266(12) 0.0338(13) 0.0064(10) 0.0057(10) 0.0085(10)
C5S 0.037(2) 0.040(2) 0.036(2) 0.0006(16) 0.0064(16) 0.0111(17)
C6S 0.0284(17) 0.0274(17) 0.0259(16) -0.0001(14) -0.0010(13) 0.0004(14)
C7S 0.0260(17) 0.0233(17) 0.044(2) -0.0021(15) 0.0018(15) 0.0037(13)
C8S 0.053(3) 0.044(2) 0.053(3) 0.005(2) 0.022(2) 0.019(2)
O1S 0.051(4) 0.057(5) 0.067(7) 0.026(5) 0.010(5) 0.009(4)
O2S 0.039(3) 0.047(3) 0.034(3) 0.006(2) 0.001(2) 0.016(2)
C1S 0.069(8) 0.085(8) 0.047(5) 0.009(5) -0.004(5) 0.054(7)
C2S 0.031(4) 0.043(4) 0.040(4) 0.013(3) -0.006(3) 0.012(3)
C3S 0.035(4) 0.066(5) 0.030(4) 0.013(3) 0.013(3) 0.015(4)
C4S 0.103(10) 0.054(10) 0.051(8) 0.005(10) 0.033(8) 0.023(13)
O9U 0.080(7) 0.116(10) 0.052(5) -0.019(5) 0.003(5) 0.051(7)
O8U 0.063(4) 0.077(5) 0.052(4) -0.015(3) -0.006(3) -0.009(4)
C14U 0.066(7) 0.091(7) 0.047(5) -0.019(4) 0.014(5) 0.001(5)
C15U 0.053(6) 0.088(7) 0.062(6) -0.028(5) -0.001(5) 0.000(5)
C16U 0.085(8) 0.061(6) 0.043(5) -0.022(4) -0.008(6) 0.011(6)
C17U 0.122(10) 0.170(14) 0.049(6) 0.027(8) 0.045(7) 0.062(9)
O1V 0.039(3) 0.040(2) 0.049(3) 0.005(2) -0.003(2) -0.0023(19)
O2V 0.042(2) 0.035(2) 0.069(3) -0.0078(19) 0.018(2) 0.0006(17)
C1V 0.031(4) 0.041(4) 0.047(5) 0.010(3) 0.007(3) 0.003(3)
C2V 0.031(3) 0.027(3) 0.041(3) 0.010(3) -0.002(2) 0.007(2)
C3V 0.044(6) 0.031(4) 0.062(5) -0.004(4) 0.025(4) -0.005(4)
C4V 0.096(9) 0.142(11) 0.083(6) 0.063(7) 0.061(6) 0.093(8)
O1X 0.044(7) 0.129(16) 0.085(11) -0.026(11) -0.006(7) 0.010(9)
O2X 0.040(5) 0.051(6) 0.034(5) 0.012(4) 0.005(4) 0.012(4)
C1X 0.055(10) 0.046(9) 0.043(7) 0.013(7) 0.020(7) 0.029(8)
C2X 0.041(7) 0.040(8) 0.046(7) 0.004(6) 0.006(6) 0.011(7)
C3X 0.024(7) 0.035(8) 0.045(7) 0.013(6) -0.012(6) 0.008(6)
C4X 0.029(9) 0.050(9) 0.030(8) 0.012(6) 0.011(7) 0.013(7)

loop_
_atom_type_symbol
_atom_type_description
_atom_type_scat_dispersion_real
_atom_type_scat_dispersion_imag
_atom_type_scat_source
C C 0.0033 0.0016 'International Tables Vol C Tables 4.2.6.8 and 6.1.1.4'
H H 0.0000 0.0000 'International Tables Vol C Tables 4.2.6.8 and 6.1.1.4'
N N 0.0061 0.0033 'International Tables Vol C Tables 4.2.6.8 and 6.1.1.4'
O O 0.0106 0.0060 'International Tables Vol C Tables 4.2.6.8 and 6.1.1.4'
P P 0.1023 0.0942 'International Tables Vol C Tables 4.2.6.8 and 6.1.1.4'
Cl Cl 0.1484 0.1585 'International Tables Vol C Tables 4.2.6.8 and 6.1.1.4'
Co Co 0.3494 0.9721 'International Tables Vol C Tables 4.2.6.8 and 6.1.1.4'
F F 0.0171 0.0103 'International Tables Vol C Tables 4.2.6.8 and 6.1.1.4'

loop_
_geom_angle_atom_site_label_1
_geom_angle_atom_site_label_2
_geom_angle_atom_site_label_3
_geom_angle
_geom_angle_site_symmetry_1
_geom_angle_site_symmetry_3
_geom_angle_publ_flag
O1 Co1 O3 99.53(8) . . ?
O1 Co1 F2 169.42(8) . . ?
O3 Co1 F2 90.39(7) . . ?
O1 Co1 O2 98.26(8) . . ?
O3 Co1 O2 93.16(8) . . ?
F2 Co1 O2 84.76(7) . . ?
O1 Co1 O19 90.40(8) . . ?
O3 Co1 O19 168.35(8) . . ?
F2 Co1 O19 79.36(7) . . ?
O2 Co1 O19 91.41(7) . . ?
O1 Co1 O18 91.57(8) . . ?
O3 Co1 O18 91.97(7) . . ?
F2 Co1 O18 84.36(7) . . ?
O2 Co1 O18 168.00(8) . . ?
O19 Co1 O18 81.61(7) . . ?
N2 Co2 O2 63.44(9) . . ?
N2 Co2 O5 160.32(9) . . ?
O2 Co2 O5 110.24(8) . . ?
N2 Co2 N4 106.63(9) . . ?
O2 Co2 N4 145.59(9) . . ?
O5 Co2 N4 88.72(9) . . ?
N2 Co2 N5 100.13(10) . . ?
O2 Co2 N5 105.28(9) . . ?
O5 Co2 N5 62.47(9) . . ?
N4 Co2 N5 108.97(10) . . ?
N2 Co2 O4 102.97(8) . . ?
O2 Co2 O4 87.34(8) . . ?
O5 Co2 O4 95.05(7) . . ?
N4 Co2 O4 61.84(9) . . ?
N5 Co2 O4 156.77(9) . . ?
O19 Co3 O6 115.39(8) . . ?
O19 Co3 O18 89.01(8) . . ?
O6 Co3 O18 105.51(8) . . ?
O19 Co3 N1 115.17(9) . . ?
O6 Co3 N1 125.63(9) . . ?
O18 Co3 N1 94.01(9) . . ?
O19 Co3 N6 91.77(8) . . ?
O6 Co3 N6 63.37(8) . . ?
O18 Co3 N6 167.92(9) . . ?
N1 Co3 N6 96.56(9) . . ?
O20 Co4 O3 116.91(8) . . ?
O20 Co4 O16 87.60(8) . . ?
O3 Co4 O16 103.94(8) . . ?
O20 Co4 N7 115.77(9) . . ?
O3 Co4 N7 124.52(9) . . ?
O16 Co4 N7 94.31(8) . . ?
O20 Co4 N3 95.03(8) . . ?
O3 Co4 N3 63.11(8) . . ?
O16 Co4 N3 166.51(8) . . ?
N7 Co4 N3 96.43(9) . . ?
F3 Co5 O8 82.78(7) . . ?
F3 Co5 O4 171.65(7) . . ?
O8 Co5 O4 97.04(8) . . ?
F3 Co5 O19 93.04(7) . . ?
O8 Co5 O19 100.01(8) . . ?
O4 Co5 O19 95.20(8) . . ?
F3 Co5 F2 88.86(6) . . ?
O8 Co5 F2 171.57(7) . . ?
O4 Co5 F2 91.39(7) . . ?
O19 Co5 F2 79.26(7) . . ?
F3 Co5 O22 80.62(7) . . ?
O8 Co5 O22 100.17(8) . . ?
O4 Co5 O22 91.22(8) . . ?
O19 Co5 O22 157.88(7) . . ?
F2 Co5 O22 79.45(7) . . ?
O5 Co6 F2 84.01(7) . . ?
O5 Co6 O9 94.30(8) . . ?
F2 Co6 O9 172.88(7) . . ?
O5 Co6 F1 174.38(7) . . ?
F2 Co6 F1 90.37(6) . . ?
O9 Co6 F1 91.30(7) . . ?
O5 Co6 O20 99.17(8) . . ?
F2 Co6 O20 92.68(7) . . ?
O9 Co6 O20 94.42(8) . . ?
F1 Co6 O20 80.89(7) . . ?
O5 Co6 O22 98.34(8) . . ?
F2 Co6 O22 80.79(7) . . ?
O9 Co6 O22 92.65(8) . . ?
F1 Co6 O22 80.86(6) . . ?
O20 Co6 O22 160.55(7) . . ?
O10 Co7 F3 170.95(7) . . ?
O10 Co7 O11 96.66(8) . . ?
F3 Co7 O11 87.44(7) . . ?
O10 Co7 O6 98.55(8) . . ?
F3 Co7 O6 89.33(7) . . ?
O11 Co7 O6 91.94(8) . . ?
O10 Co7 O21 92.28(8) . . ?
F3 Co7 O21 79.60(7) . . ?
O11 Co7 O21 90.33(8) . . ?
O6 Co7 O21 168.60(8) . . ?
O10 Co7 O17 91.31(8) . . ?
F3 Co7 O17 83.45(7) . . ?
O11 Co7 O17 167.93(8) . . ?
O6 Co7 O17 95.83(7) . . ?
O21 Co7 O17 80.28(7) . . ?
O7 Co8 F1 169.20(7) . . ?
O7 Co8 O13 100.30(8) . . ?
F1 Co8 O13 89.59(7) . . ?
O7 Co8 O12 97.86(8) . . ?
F1 Co8 O12 86.07(7) . . ?
O13 Co8 O12 91.78(8) . . ?
O7 Co8 O20 89.60(8) . . ?
F1 Co8 O20 80.19(7) . . ?
O13 Co8 O20 168.91(7) . . ?
O12 Co8 O20 91.80(7) . . ?
O7 Co8 O16 90.92(8) . . ?
F1 Co8 O16 83.99(7) . . ?
O13 Co8 O16 94.08(7) . . ?
O12 Co8 O16 168.42(7) . . ?
O20 Co8 O16 80.67(7) . . ?
O21 Co9 O17 87.50(8) . . ?
O21 Co9 O13 120.81(8) . . ?
O17 Co9 O13 106.04(8) . . ?
O21 Co9 N10 107.51(9) . . ?
O17 Co9 N10 100.11(9) . . ?
O13 Co9 N10 125.14(8) . . ?
O21 Co9 N13 90.48(8) . . ?
O17 Co9 N13 165.87(9) . . ?
O13 Co9 N13 63.30(8) . . ?
N10 Co9 N13 93.83(9) . . ?
O14 Co10 O21 99.18(8) . . ?
O14 Co10 F1 82.27(7) . . ?
O21 Co10 F1 92.63(7) . . ?
O14 Co10 O15 98.04(8) . . ?
O21 Co10 O15 94.91(8) . . ?
F1 Co10 O15 172.29(7) . . ?
O14 Co10 F3 171.55(7) . . ?
O21 Co10 F3 80.09(7) . . ?
F1 Co10 F3 89.34(6) . . ?
O15 Co10 F3 90.41(7) . . ?
O14 Co10 O22 99.85(8) . . ?
O21 Co10 O22 159.07(8) . . ?
F1 Co10 O22 81.41(7) . . ?
O15 Co10 O22 90.96(8) . . ?
F3 Co10 O22 79.80(7) . . ?
N11 Co11 N8 114.75(10) . . ?
N11 Co11 O8 166.76(9) . . ?
N8 Co11 O8 62.58(9) . . ?
N11 Co11 O15 92.79(9) . . ?
N8 Co11 O15 151.45(9) . . ?
O8 Co11 O15 92.30(8) . . ?
N11 Co11 N15 99.14(10) . . ?
N8 Co11 N15 103.85(9) . . ?
O8 Co11 N15 94.04(9) . . ?
O15 Co11 N15 62.24(8) . . ?
N11 Co11 O11 62.16(9) . . ?
N8 Co11 O11 112.39(9) . . ?
O8 Co11 O11 106.02(8) . . ?
O15 Co11 O11 86.35(7) . . ?
N15 Co11 O11 143.51(9) . . ?
N14 Co12 N12 109.96(9) . . ?
N14 Co12 O12 115.26(9) . . ?
N12 Co12 O12 62.73(8) . . ?
N14 Co12 O9 152.38(9) . . ?
N12 Co12 O9 95.39(8) . . ?
O12 Co12 O9 85.64(7) . . ?
N14 Co12 N9 100.94(10) . . ?
N12 Co12 N9 101.81(10) . . ?
O12 Co12 N9 143.53(9) . . ?
O9 Co12 N9 61.98(9) . . ?
N14 Co12 O14 62.84(9) . . ?
N12 Co12 O14 166.71(9) . . ?
O12 Co12 O14 109.02(8) . . ?
O9 Co12 O14 94.24(8) . . ?
N9 Co12 O14 90.79(9) . . ?
O16 P1 O18 111.86(11) . . ?
O16 P1 O17 111.29(11) . . ?
O18 P1 O17 111.31(10) . . ?
O16 P1 C76 107.65(12) . . ?
O18 P1 C76 108.17(12) . . ?
O17 P1 C76 106.27(12) . . ?
C1 O1 Co1 137.50(19) . . ?
C10 O2 Co1 138.70(19) . . ?
C10 O2 Co2 93.02(17) . . ?
Co1 O2 Co2 126.06(9) . . ?
C11 O3 Co4 96.70(16) . . ?
C11 O3 Co1 128.45(17) . . ?
Co4 O3 Co1 119.05(9) . . ?
C16 O4 Co5 125.76(17) . . ?
C16 O4 Co2 92.77(17) . . ?
Co5 O4 Co2 118.38(9) . . ?
C21 O5 Co6 129.92(18) . . ?
C21 O5 Co2 93.67(17) . . ?
Co6 O5 Co2 125.90(10) . . ?
C26 O6 Co3 96.12(16) . . ?
C26 O6 Co7 129.97(17) . . ?
Co3 O6 Co7 116.77(9) . . ?
C31 O7 Co8 138.64(18) . . ?
C36 O8 Co5 134.00(19) . . ?
C36 O8 Co11 92.89(17) . . ?
Co5 O8 Co11 128.54(10) . . ?
C41 O9 Co6 125.98(18) . . ?
C41 O9 Co12 93.37(17) . . ?
Co6 O9 Co12 119.62(9) . . ?
C46 O10 Co7 139.66(19) . . ?
C51 O11 Co7 130.35(18) . . ?
C51 O11 Co11 89.78(16) . . ?
Co7 O11 Co11 125.82(9) . . ?
C56 O12 Co8 134.18(18) . . ?
C56 O12 Co12 92.02(16) . . ?
Co8 O12 Co12 125.51(9) . . ?
C61 O13 Co9 94.76(16) . . ?
C61 O13 Co8 126.79(17) . . ?
Co9 O13 Co8 114.42(9) . . ?
C66 O14 Co10 136.61(19) . . ?
C66 O14 Co12 91.92(17) . . ?
Co10 O14 Co12 127.64(10) . . ?
C71 O15 Co10 128.19(19) . . ?
C71 O15 Co11 93.52(17) . . ?
Co10 O15 Co11 122.40(10) . . ?
P1 O16 Co4 132.46(11) . . ?
P1 O16 Co8 136.40(11) . . ?
Co4 O16 Co8 87.02(7) . . ?
P1 O17 Co9 131.99(11) . . ?
P1 O17 Co7 136.79(11) . . ?
Co9 O17 Co7 88.54(7) . . ?
P1 O18 Co3 133.49(12) . . ?
P1 O18 Co1 135.90(11) . . ?
Co3 O18 Co1 85.53(7) . . ?
Co3 O19 Co5 120.93(9) . . ?
Co3 O19 Co1 88.42(7) . . ?
Co5 O19 Co1 99.39(8) . . ?
Co10 O22 Co6 98.04(7) . . ?
Co10 O22 Co5 98.25(8) . . ?
Co6 O22 Co5 98.54(8) . . ?
Co9 O21 Co10 118.87(9) . . ?
Co9 O21 Co7 89.19(7) . . ?
Co10 O21 Co7 98.55(8) . . ?
Co4 O20 Co6 121.62(9) . . ?
Co4 O20 Co8 88.99(7) . . ?
Co6 O20 Co8 97.58(8) . . ?
Co8 F1 Co10 159.60(8) . . ?
Co8 F1 Co6 100.35(7) . . ?
Co10 F1 Co6 99.41(6) . . ?
Co6 F2 Co1 157.33(9) . . ?
Co6 F2 Co5 100.98(7) . . ?
Co1 F2 Co5 101.15(7) . . ?
Co5 F3 Co7 157.26(9) . . ?
Co5 F3 Co10 100.87(7) . . ?
Co7 F3 Co10 101.00(7) . . ?
C5 N1 C1 118.5(3) . . ?
C5 N1 Co3 127.3(2) . . ?
C1 N1 Co3 114.2(2) . . ?
C6 N2 C10 118.4(3) . . ?
C6 N2 Co2 149.7(2) . . ?
C10 N2 Co2 91.78(17) . . ?
C15 N3 C11 118.5(3) . . ?
C15 N3 Co4 153.0(2) . . ?
C11 N3 Co4 87.95(17) . . ?
C20 N4 C16 118.7(3) . . ?
C20 N4 Co2 148.3(2) . . ?
C16 N4 Co2 92.59(18) . . ?
C25 N5 C21 118.3(3) . . ?
C25 N5 Co2 150.0(2) . . ?
C21 N5 Co2 91.45(18) . . ?
C30 N6 C26 118.9(3) . . ?
C30 N6 Co3 152.7(2) . . ?
C26 N6 Co3 88.41(17) . . ?
C35 N7 C31 117.9(2) . . ?
C35 N7 Co4 128.4(2) . . ?
C31 N7 Co4 113.61(18) . . ?
C40 N8 C36 118.9(3) . . ?
C40 N8 Co11 148.7(2) . . ?
C36 N8 Co11 92.26(18) . . ?
C45 N9 C41 118.6(3) . . ?
C45 N9 Co12 149.4(2) . . ?
C41 N9 Co12 91.90(18) . . ?
C50 N10 C46 117.8(3) . . ?
C50 N10 Co9 125.3(2) . . ?
C46 N10 Co9 114.72(18) . . ?
C55 N11 C51 119.2(3) . . ?
C55 N11 Co11 142.6(2) . . ?
C51 N11 Co11 92.81(17) . . ?
C60 N12 C56 119.4(3) . . ?
C60 N12 Co12 147.2(2) . . ?
C56 N12 Co12 91.13(17) . . ?
C65 N13 C61 119.5(2) . . ?
C65 N13 Co9 150.3(2) . . ?
C61 N13 Co9 90.15(17) . . ?
C70 N14 C66 119.1(3) . . ?
C70 N14 Co12 147.0(2) . . ?
C66 N14 Co12 93.34(17) . . ?
C75 N15 C71 118.8(3) . . ?
C75 N15 Co11 149.8(2) . . ?
C71 N15 Co11 91.25(18) . . ?
O1 C1 N1 119.9(3) . . ?
O1 C1 C2 121.3(3) . . ?
N1 C1 C2 118.7(3) . . ?
C3 C2 C1 119.9(3) . . ?
C3 C2 H2 120.0 . . ?
C1 C2 H2 120.0 . . ?
C2 C3 C4 121.1(3) . . ?
C2 C3 H3 119.5 . . ?
C4 C3 H3 119.5 . . ?
C5 C4 C3 116.0(3) . . ?
C5 C4 H4 122.0 . . ?
C3 C4 H4 122.0 . . ?
N1 C5 C4 125.8(3) . . ?
N1 C5 Cl1 115.7(2) . . ?
C4 C5 Cl1 118.4(3) . . ?
N2 C6 C7 123.9(3) . . ?
N2 C6 Cl2 115.2(2) . . ?
C7 C6 Cl2 120.8(2) . . ?
C6 C7 C8 117.5(3) . . ?
C6 C7 H7 121.3 . . ?
C8 C7 H7 121.3 . . ?
C9 C8 C7 120.5(3) . . ?
C9 C8 H8 119.7 . . ?
C7 C8 H8 119.7 . . ?
C8 C9 C10 117.9(3) . . ?
C8 C9 H9 121.0 . . ?
C10 C9 H9 121.0 . . ?
O2 C10 N2 111.7(2) . . ?
O2 C10 C9 126.8(3) . . ?
N2 C10 C9 121.5(3) . . ?
O3 C11 N3 112.2(2) . . ?
O3 C11 C12 125.6(3) . . ?
N3 C11 C12 122.1(3) . . ?
C13 C12 C11 117.5(3) . . ?
C13 C12 H12 121.2 . . ?
C11 C12 H12 121.2 . . ?
C12 C13 C14 121.0(3) . . ?
C12 C13 H13 119.5 . . ?
C14 C13 H13 119.5 . . ?
C15 C14 C13 116.7(3) . . ?
C15 C14 H14 121.7 . . ?
C13 C14 H14 121.7 . . ?
N3 C15 C14 124.2(3) . . ?
N3 C15 Cl3 115.3(2) . . ?
C14 C15 Cl3 120.5(2) . . ?
O4 C16 N4 112.4(3) . . ?
O4 C16 C17 126.3(3) . . ?
N4 C16 C17 121.3(3) . . ?
C18 C17 C16 117.8(3) . . ?
C18 C17 H17 121.1 . . ?
C16 C17 H17 121.1 . . ?
C17 C18 C19 121.0(3) . . ?
C17 C18 H18 119.5 . . ?
C19 C18 H18 119.5 . . ?
C20 C19 C18 116.7(3) . . ?
C20 C19 H19 121.7 . . ?
C18 C19 H19 121.7 . . ?
N4 C20 C19 124.5(3) . . ?
N4 C20 Cl4 114.6(3) . . ?
C19 C20 Cl4 120.9(3) . . ?
O5 C21 N5 112.3(3) . . ?
O5 C21 C22 126.0(3) . . ?
N5 C21 C22 121.8(3) . . ?
C23 C22 C21 118.0(3) . . ?
C23 C22 H22 121.0 . . ?
C21 C22 H22 121.0 . . ?
C22 C23 C24 120.5(3) . . ?
C22 C23 H23 119.7 . . ?
C24 C23 H23 119.7 . . ?
C25 C24 C23 117.3(3) . . ?
C25 C24 H24 121.3 . . ?
C23 C24 H24 121.3 . . ?
N5 C25 C24 124.1(3) . . ?
N5 C25 Cl5 115.7(2) . . ?
C24 C25 Cl5 120.2(3) . . ?
O6 C26 N6 112.0(2) . . ?
O6 C26 C27 126.4(3) . . ?
N6 C26 C27 121.5(3) . . ?
C28 C27 C26 117.7(3) . . ?
C28 C27 H27 121.2 . . ?
C26 C27 H27 121.2 . . ?
C27 C28 C29 120.9(3) . . ?
C27 C28 H28 119.5 . . ?
C29 C28 H28 119.5 . . ?
C30 C29 C28 116.8(3) . . ?
C30 C29 H29 121.6 . . ?
C28 C29 H29 121.6 . . ?
N6 C30 C29 124.1(3) . . ?
N6 C30 Cl6 115.2(2) . . ?
C29 C30 Cl6 120.7(2) . . ?
O7 C31 N7 119.7(2) . . ?
O7 C31 C32 121.2(3) . . ?
N7 C31 C32 119.1(3) . . ?
C33 C32 C31 120.7(3) . . ?
C33 C32 H32 119.6 . . ?
C31 C32 H32 119.6 . . ?
C32 C33 C34 119.6(3) . . ?
C32 C33 H33 120.2 . . ?
C34 C33 H33 120.2 . . ?
C35 C34 C33 117.2(3) . . ?
C35 C34 H34 121.4 . . ?
C33 C34 H34 121.4 . . ?
N7 C35 C34 125.5(3) . . ?
N7 C35 Cl7 115.5(2) . . ?
C34 C35 Cl7 119.0(2) . . ?
O8 C36 N8 112.3(3) . . ?
O8 C36 C37 126.4(3) . . ?
N8 C36 C37 121.3(3) . . ?
C38 C37 C36 118.0(3) . . ?
C38 C37 H37 121.0 . . ?
C36 C37 H37 121.0 . . ?
C37 C38 C39 120.9(3) . . ?
C37 C38 H38 119.6 . . ?
C39 C38 H38 119.6 . . ?
C40 C39 C38 116.9(3) . . ?
C40 C39 H39 121.6 . . ?
C38 C39 H39 121.6 . . ?
N8 C40 C39 124.0(3) . . ?
N8 C40 Cl8 115.8(2) . . ?
C39 C40 Cl8 120.2(2) . . ?
O9 C41 N9 112.6(3) . . ?
O9 C41 C42 126.5(3) . . ?
N9 C41 C42 120.9(3) . . ?
C43 C42 C41 118.4(3) . . ?
C43 C42 H42 120.8 . . ?
C41 C42 H42 120.8 . . ?
C42 C43 C44 121.0(3) . . ?
C42 C43 H43 119.5 . . ?
C44 C43 H43 119.5 . . ?
C45 C44 C43 116.7(3) . . ?
C45 C44 H44 121.7 . . ?
C43 C44 H44 121.7 . . ?
N9 C45 C44 124.4(3) . . ?
N9 C45 Cl9 115.1(3) . . ?
C44 C45 Cl9 120.5(3) . . ?
O10 C46 N10 120.5(3) . . ?
O10 C46 C47 120.0(3) . . ?
N10 C46 C47 119.5(3) . . ?
C48 C47 C46 120.0(3) . . ?
C48 C47 H47 120.0 . . ?
C46 C47 H47 120.0 . . ?
C47 C48 C49 120.1(3) . . ?
C47 C48 H48 119.9 . . ?
C49 C48 H48 119.9 . . ?
C50 C49 C48 116.5(3) . . ?
C50 C49 H49 121.7 . . ?
C48 C49 H49 121.7 . . ?
N10 C50 C49 125.9(3) . . ?
N10 C50 Cl10 116.0(2) . . ?
C49 C50 Cl10 118.1(2) . . ?
O11 C51 N11 111.4(3) . . ?
O11 C51 C52 127.9(3) . . ?
N11 C51 C52 120.6(3) . . ?
C53 C52 C51 118.1(3) . . ?
C53 C52 H52 120.9 . . ?
C51 C52 H52 120.9 . . ?
C52 C53 C54 121.4(3) . . ?
C52 C53 H53 119.3 . . ?
C54 C53 H53 119.3 . . ?
C55 C54 C53 116.2(3) . . ?
C55 C54 H54 121.9 . . ?
C53 C54 H54 121.9 . . ?
N11 C55 C54 124.3(3) . . ?
N11 C55 Cl11 114.1(2) . . ?
C54 C55 Cl11 121.6(2) . . ?
O12 C56 N12 112.2(2) . . ?
O12 C56 C57 127.4(3) . . ?
N12 C56 C57 120.3(3) . . ?
C58 C57 C56 118.1(3) . . ?
C58 C57 H57 120.9 . . ?
C56 C57 H57 120.9 . . ?
C57 C58 C59 121.6(3) . . ?
C57 C58 H58 119.2 . . ?
C59 C58 H58 119.2 . . ?
C60 C59 C58 116.1(3) . . ?
C60 C59 H59 122.0 . . ?
C58 C59 H59 122.0 . . ?
N12 C60 C59 124.4(3) . . ?
N12 C60 Cl12 115.2(2) . . ?
C59 C60 Cl12 120.4(2) . . ?
O13 C61 N13 111.8(2) . . ?
O13 C61 C62 126.9(3) . . ?
N13 C61 C62 121.3(3) . . ?
C63 C62 C61 117.5(3) . . ?
C63 C62 H62 121.3 . . ?
C61 C62 H62 121.3 . . ?
C62 C63 C64 121.3(3) . . ?
C62 C63 H63 119.3 . . ?
C64 C63 H63 119.3 . . ?
C65 C64 C63 116.6(3) . . ?
C65 C64 H64 121.7 . . ?
C63 C64 H64 121.7 . . ?
N13 C65 C64 123.7(3) . . ?
N13 C65 Cl13 115.1(2) . . ?
C64 C65 Cl13 121.2(2) . . ?
O14 C66 N14 111.8(2) . . ?
O14 C66 C67 127.1(3) . . ?
N14 C66 C67 121.0(3) . . ?
C68 C67 C66 117.9(3) . . ?
C68 C67 H67 121.0 . . ?
C66 C67 H67 121.0 . . ?
C67 C68 C69 121.4(3) . . ?
C67 C68 H68 119.3 . . ?
C69 C68 H68 119.3 . . ?
C70 C69 C68 116.4(3) . . ?
C70 C69 H69 121.8 . . ?
C68 C69 H69 121.8 . . ?
N14 C70 C69 124.1(3) . . ?
N14 C70 Cl14 115.1(2) . . ?
C69 C70 Cl14 120.8(2) . . ?
O15 C71 N15 112.6(3) . . ?
O15 C71 C72 126.1(3) . . ?
N15 C71 C72 121.3(3) . . ?
C73 C72 C71 117.7(3) . . ?
C73 C72 H72 121.1 . . ?
C71 C72 H72 121.1 . . ?
C72 C73 C74 121.0(3) . . ?
C72 C73 H73 119.5 . . ?
C74 C73 H73 119.5 . . ?
C75 C74 C73 117.2(3) . . ?
C75 C74 H74 121.4 . . ?
C73 C74 H74 121.4 . . ?
N15 C75 C74 123.9(3) . . ?
N15 C75 Cl15 115.8(3) . . ?
C74 C75 Cl15 120.3(3) . . ?
C79 C76 C77 109.5(3) . . ?
C79 C76 C78 109.4(3) . . ?
C77 C76 C78 110.3(3) . . ?
C79 C76 P1 109.0(2) . . ?
C77 C76 P1 109.5(2) . . ?
C78 C76 P1 109.1(2) . . ?
C76 C77 H77A 109.5 . . ?
C76 C77 H77B 109.5 . . ?
H77A C77 H77B 109.5 . . ?
C76 C77 H77C 109.5 . . ?
H77A C77 H77C 109.5 . . ?
H77B C77 H77C 109.5 . . ?
C76 C78 H78A 109.5 . . ?
C76 C78 H78B 109.5 . . ?
H78A C78 H78B 109.5 . . ?
C76 C78 H78C 109.5 . . ?
H78A C78 H78C 109.5 . . ?
H78B C78 H78C 109.5 . . ?
C76 C79 H79A 109.5 . . ?
C76 C79 H79B 109.5 . . ?
H79A C79 H79B 109.5 . . ?
C76 C79 H79C 109.5 . . ?
H79A C79 H79C 109.5 . . ?
H79B C79 H79C 109.5 . . ?
C6S O4S C7S 116.0(3) . . ?
C6S C5S H5S1 109.5 . . ?
C6S C5S H5S2 109.5 . . ?
H5S1 C5S H5S2 109.5 . . ?
C6S C5S H5S3 109.5 . . ?
H5S1 C5S H5S3 109.5 . . ?
H5S2 C5S H5S3 109.5 . . ?
O3S C6S O4S 123.6(3) . . ?
O3S C6S C5S 124.7(3) . . ?
O4S C6S C5S 111.6(3) . . ?
O4S C7S C8S 106.8(3) . . ?
O4S C7S H7S1 110.4 . . ?
C8S C7S H7S1 110.4 . . ?
O4S C7S H7S2 110.4 . . ?
C8S C7S H7S2 110.4 . . ?
H7S1 C7S H7S2 108.6 . . ?
C7S C8S H8S1 109.5 . . ?
C7S C8S H8S2 109.5 . . ?
H8S1 C8S H8S2 109.5 . . ?
C7S C8S H8S3 109.5 . . ?
H8S1 C8S H8S3 109.5 . . ?
H8S2 C8S H8S3 109.5 . . ?
C2S O2S C3S 113.9(7) . . ?
C2S C1S H1S1 109.5 . . ?
C2S C1S H1S2 109.5 . . ?
H1S1 C1S H1S2 109.5 . . ?
C2S C1S H1S3 109.5 . . ?
H1S1 C1S H1S3 109.5 . . ?
H1S2 C1S H1S3 109.5 . . ?
O1S C2S O2S 128.5(9) . . ?
O1S C2S C1S 124.7(10) . . ?
O2S C2S C1S 106.7(9) . . ?
O2S C3S C4S 105.2(19) . . ?
O2S C3S H3S1 110.7 . . ?
C4S C3S H3S1 110.7 . . ?
O2S C3S H3S2 110.7 . . ?
C4S C3S H3S2 110.7 . . ?
H3S1 C3S H3S2 108.8 . . ?
C3S C4S H4S1 109.5 . . ?
C3S C4S H4S2 109.5 . . ?
H4S1 C4S H4S2 109.5 . . ?
C3S C4S H4S3 109.5 . . ?
H4S1 C4S H4S3 109.5 . . ?
H4S2 C4S H4S3 109.5 . . ?
C15U O8U C16U 113.4(8) . . ?
C15U C14U H14A 109.5 . . ?
C15U C14U H14B 109.5 . . ?
H14A C14U H14B 109.5 . . ?
C15U C14U H14C 109.5 . . ?
H14A C14U H14C 109.5 . . ?
H14B C14U H14C 109.5 . . ?
O9U C15U O8U 121.4(11) . . ?
O9U C15U C14U 126.5(11) . . ?
O8U C15U C14U 112.0(9) . . ?
O8U C16U C17U 103.1(9) . . ?
O8U C16U H16A 111.1 . . ?
C17U C16U H16A 111.1 . . ?
O8U C16U H16B 111.1 . . ?
C17U C16U H16B 111.1 . . ?
H16A C16U H16B 109.1 . . ?
C16U C17U H17A 109.5 . . ?
C16U C17U H17B 109.5 . . ?
H17A C17U H17B 109.5 . . ?
C16U C17U H17C 109.5 . . ?
H17A C17U H17C 109.5 . . ?
H17B C17U H17C 109.5 . . ?
C2V O2V C3V 118.0(5) . . ?
C2V C1V H1V1 109.5 . . ?
C2V C1V H1V2 109.5 . . ?
H1V1 C1V H1V2 109.5 . . ?
C2V C1V H1V3 109.5 . . ?
H1V1 C1V H1V3 109.5 . . ?
H1V2 C1V H1V3 109.5 . . ?
O1V C2V O2V 123.4(6) . . ?
O1V C2V C1V 123.7(6) . . ?
O2V C2V C1V 112.9(5) . . ?
O2V C3V C4V 109.1(8) . . ?
O2V C3V H3V1 109.9 . . ?
C4V C3V H3V1 109.9 . . ?
O2V C3V H3V2 109.9 . . ?
C4V C3V H3V2 109.9 . . ?
H3V1 C3V H3V2 108.3 . . ?
C3V C4V H4V1 109.5 . . ?
C3V C4V H4V2 109.5 . . ?
H4V1 C4V H4V2 109.5 . . ?
C3V C4V H4V3 109.5 . . ?
H4V1 C4V H4V3 109.5 . . ?
H4V2 C4V H4V3 109.5 . . ?
C2X O2X C3X 117.7(10) . . ?
C2X C1X H1X1 109.5 . . ?
C2X C1X H1X2 109.5 . . ?
H1X1 C1X H1X2 109.5 . . ?
C2X C1X H1X3 109.5 . . ?
H1X1 C1X H1X3 109.5 . . ?
H1X2 C1X H1X3 109.5 . . ?
O1X C2X O2X 123.0(15) . . ?
O1X C2X C1X 122.4(16) . . ?
O2X C2X C1X 114.4(13) . . ?
O2X C3X C4X 108.6(12) . . ?
O2X C3X H3X1 110.0 . . ?
C4X C3X H3X1 110.0 . . ?
O2X C3X H3X2 110.0 . . ?
C4X C3X H3X2 110.0 . . ?
H3X1 C3X H3X2 108.4 . . ?
C3X C4X H4X1 109.5 . . ?
C3X C4X H4X2 109.5 . . ?
H4X1 C4X H4X2 109.5 . . ?
C3X C4X H4X3 109.5 . . ?
H4X1 C4X H4X3 109.5 . . ?
H4X2 C4X H4X3 109.5 . . ?

loop_
_geom_bond_atom_site_label_1
_geom_bond_atom_site_label_2
_geom_bond_distance
_geom_bond_site_symmetry_2
_geom_bond_publ_flag
Co1 O1 2.021(2) . ?
Co1 O3 2.0347(19) . ?
Co1 F2 2.0540(16) . ?
Co1 O2 2.082(2) . ?
Co1 O19 2.1190(19) . ?
Co1 O18 2.1995(19) . ?
Co2 N2 2.097(2) . ?
Co2 O2 2.101(2) . ?
Co2 O5 2.119(2) . ?
Co2 N4 2.143(3) . ?
Co2 N5 2.147(3) . ?
Co2 O4 2.165(2) . ?
Co3 O19 1.9991(19) . ?
Co3 O6 2.027(2) . ?
Co3 O18 2.0274(19) . ?
Co3 N1 2.061(2) . ?
Co3 N6 2.186(2) . ?
Co4 O20 1.9924(19) . ?
Co4 O3 2.0225(19) . ?
Co4 O16 2.0345(19) . ?
Co4 N7 2.067(2) . ?
Co4 N3 2.209(2) . ?
Co5 F3 2.0304(15) . ?
Co5 O8 2.061(2) . ?
Co5 O4 2.0651(19) . ?
Co5 O19 2.083(2) . ?
Co5 F2 2.0946(16) . ?
Co5 O22 2.1135(19) . ?
Co6 O5 2.035(2) . ?
Co6 F2 2.0467(16) . ?
Co6 O9 2.071(2) . ?
Co6 F1 2.0794(16) . ?
Co6 O20 2.0841(19) . ?
Co6 O22 2.1028(18) . ?
Co7 O10 2.0104(19) . ?
Co7 F3 2.0403(16) . ?
Co7 O11 2.0515(19) . ?
Co7 O6 2.0750(19) . ?
Co7 O21 2.1386(19) . ?
Co7 O17 2.1538(19) . ?
Co8 O7 2.0187(19) . ?
Co8 F1 2.0554(15) . ?
Co8 O13 2.0711(19) . ?
Co8 O12 2.0768(19) . ?
Co8 O20 2.1372(19) . ?
Co8 O16 2.1693(19) . ?
Co9 O21 1.9966(19) . ?
Co9 O17 2.0052(18) . ?
Co9 O13 2.0643(19) . ?
Co9 N10 2.088(2) . ?
Co9 N13 2.152(2) . ?
Co10 O14 2.034(2) . ?
Co10 O21 2.0679(19) . ?
Co10 F1 2.0696(15) . ?
Co10 O15 2.0741(19) . ?
Co10 F3 2.0914(16) . ?
Co10 O22 2.0891(18) . ?
Co11 N11 2.085(2) . ?
Co11 N8 2.117(2) . ?
Co11 O8 2.130(2) . ?
Co11 O15 2.137(2) . ?
Co11 N15 2.156(3) . ?
Co11 O11 2.181(2) . ?
Co12 N14 2.087(2) . ?
Co12 N12 2.111(2) . ?
Co12 O12 2.126(2) . ?
Co12 O9 2.148(2) . ?
Co12 N9 2.150(3) . ?
Co12 O14 2.153(2) . ?
Cl1 C5 1.742(3) . ?
Cl2 C6 1.739(3) . ?
Cl3 C15 1.738(3) . ?
Cl4 C20 1.740(3) . ?
Cl5 C25 1.740(3) . ?
Cl6 C30 1.741(3) . ?
Cl7 C35 1.748(3) . ?
Cl8 C40 1.738(3) . ?
Cl9 C45 1.736(4) . ?
Cl10 C50 1.744(3) . ?
Cl11 C55 1.735(3) . ?
Cl12 C60 1.743(3) . ?
Cl13 C65 1.740(3) . ?
Cl14 C70 1.735(3) . ?
Cl15 C75 1.742(3) . ?
P1 O16 1.532(2) . ?
P1 O18 1.5331(19) . ?
P1 O17 1.5351(19) . ?
P1 C76 1.823(3) . ?
O1 C1 1.276(4) . ?
O2 C10 1.309(3) . ?
O3 C11 1.327(3) . ?
O4 C16 1.312(4) . ?
O5 C21 1.315(4) . ?
O6 C26 1.324(3) . ?
O7 C31 1.282(3) . ?
O8 C36 1.307(3) . ?
O9 C41 1.306(4) . ?
O10 C46 1.275(3) . ?
O11 C51 1.313(3) . ?
O12 C56 1.301(3) . ?
O13 C61 1.324(3) . ?
O14 C66 1.309(3) . ?
O15 C71 1.308(4) . ?
N1 C5 1.344(4) . ?
N1 C1 1.374(4) . ?
N2 C6 1.336(4) . ?
N2 C10 1.358(4) . ?
N3 C15 1.325(4) . ?
N3 C11 1.347(4) . ?
N4 C20 1.329(4) . ?
N4 C16 1.353(4) . ?
N5 C25 1.328(4) . ?
N5 C21 1.349(4) . ?
N6 C30 1.326(4) . ?
N6 C26 1.350(4) . ?
N7 C35 1.352(4) . ?
N7 C31 1.372(4) . ?
N8 C40 1.329(4) . ?
N8 C36 1.349(4) . ?
N9 C45 1.323(4) . ?
N9 C41 1.354(4) . ?
N10 C50 1.344(4) . ?
N10 C46 1.369(4) . ?
N11 C55 1.327(4) . ?
N11 C51 1.355(4) . ?
N12 C60 1.329(4) . ?
N12 C56 1.355(4) . ?
N13 C65 1.326(4) . ?
N13 C61 1.350(4) . ?
N14 C70 1.329(4) . ?
N14 C66 1.360(4) . ?
N15 C75 1.325(4) . ?
N15 C71 1.358(4) . ?
C1 C2 1.423(4) . ?
C2 C3 1.373(5) . ?
C2 H2 0.9500 . ?
C3 C4 1.390(6) . ?
C3 H3 0.9500 . ?
C4 C5 1.368(5) . ?
C4 H4 0.9500 . ?
C6 C7 1.361(5) . ?
C7 C8 1.394(5) . ?
C7 H7 0.9500 . ?
C8 C9 1.381(4) . ?
C8 H8 0.9500 . ?
C9 C10 1.394(4) . ?
C9 H9 0.9500 . ?
C11 C12 1.399(4) . ?
C12 C13 1.375(4) . ?
C12 H12 0.9500 . ?
C13 C14 1.398(5) . ?
C13 H13 0.9500 . ?
C14 C15 1.375(4) . ?
C14 H14 0.9500 . ?
C16 C17 1.408(4) . ?
C17 C18 1.381(5) . ?
C17 H17 0.9500 . ?
C18 C19 1.394(5) . ?
C18 H18 0.9500 . ?
C19 C20 1.374(5) . ?
C19 H19 0.9500 . ?
C21 C22 1.402(4) . ?
C22 C23 1.376(5) . ?
C22 H22 0.9500 . ?
C23 C24 1.388(5) . ?
C23 H23 0.9500 . ?
C24 C25 1.374(5) . ?
C24 H24 0.9500 . ?
C26 C27 1.395(4) . ?
C27 C28 1.381(4) . ?
C27 H27 0.9500 . ?
C28 C29 1.395(5) . ?
C28 H28 0.9500 . ?
C29 C30 1.367(5) . ?
C29 H29 0.9500 . ?
C31 C32 1.418(4) . ?
C32 C33 1.365(4) . ?
C32 H32 0.9500 . ?
C33 C34 1.403(4) . ?
C33 H33 0.9500 . ?
C34 C35 1.356(4) . ?
C34 H34 0.9500 . ?
C36 C37 1.405(4) . ?
C37 C38 1.374(4) . ?
C37 H37 0.9500 . ?
C38 C39 1.396(5) . ?
C38 H38 0.9500 . ?
C39 C40 1.376(5) . ?
C39 H39 0.9500 . ?
C41 C42 1.405(4) . ?
C42 C43 1.364(5) . ?
C42 H42 0.9500 . ?
C43 C44 1.390(5) . ?
C43 H43 0.9500 . ?
C44 C45 1.373(5) . ?
C44 H44 0.9500 . ?
C46 C47 1.424(4) . ?
C47 C48 1.370(4) . ?
C47 H47 0.9500 . ?
C48 C49 1.402(5) . ?
C48 H48 0.9500 . ?
C49 C50 1.364(4) . ?
C49 H49 0.9500 . ?
C51 C52 1.402(4) . ?
C52 C53 1.373(4) . ?
C52 H52 0.9500 . ?
C53 C54 1.394(5) . ?
C53 H53 0.9500 . ?
C54 C55 1.370(4) . ?
C54 H54 0.9500 . ?
C56 C57 1.409(4) . ?
C57 C58 1.371(4) . ?
C57 H57 0.9500 . ?
C58 C59 1.399(5) . ?
C58 H58 0.9500 . ?
C59 C60 1.369(4) . ?
C59 H59 0.9500 . ?
C61 C62 1.401(4) . ?
C62 C63 1.383(4) . ?
C62 H62 0.9500 . ?
C63 C64 1.395(5) . ?
C63 H63 0.9500 . ?
C64 C65 1.376(4) . ?
C64 H64 0.9500 . ?
C66 C67 1.400(4) . ?
C67 C68 1.381(4) . ?
C67 H67 0.9500 . ?
C68 C69 1.397(5) . ?
C68 H68 0.9500 . ?
C69 C70 1.375(4) . ?
C69 H69 0.9500 . ?
C71 C72 1.405(5) . ?
C72 C73 1.377(5) . ?
C72 H72 0.9500 . ?
C73 C74 1.391(5) . ?
C73 H73 0.9500 . ?
C74 C75 1.374(5) . ?
C74 H74 0.9500 . ?
C76 C79 1.535(4) . ?
C76 C77 1.530(4) . ?
C76 C78 1.531(4) . ?
C77 H77A 0.9800 . ?
C77 H77B 0.9800 . ?
C77 H77C 0.9800 . ?
C78 H78A 0.9800 . ?
C78 H78B 0.9800 . ?
C78 H78C 0.9800 . ?
C79 H79A 0.9800 . ?
C79 H79B 0.9800 . ?
C79 H79C 0.9800 . ?
O3S C6S 1.206(4) . ?
O4S C6S 1.342(4) . ?
O4S C7S 1.451(4) . ?
C5S C6S 1.490(5) . ?
C5S H5S1 0.9800 . ?
C5S H5S2 0.9800 . ?
C5S H5S3 0.9800 . ?
C7S C8S 1.502(5) . ?
C7S H7S1 0.9900 . ?
C7S H7S2 0.9900 . ?
C8S H8S1 0.9800 . ?
C8S H8S2 0.9800 . ?
C8S H8S3 0.9800 . ?
O1S C2S 1.202(14) . ?
O2S C2S 1.292(10) . ?
O2S C3S 1.415(9) . ?
C1S C2S 1.494(15) . ?
C1S H1S1 0.9800 . ?
C1S H1S2 0.9800 . ?
C1S H1S3 0.9800 . ?
C3S C4S 1.57(3) . ?
C3S H3S1 0.9900 . ?
C3S H3S2 0.9900 . ?
C4S H4S1 0.9800 . ?
C4S H4S2 0.9800 . ?
C4S H4S3 0.9800 . ?
O9U C15U 1.207(12) . ?
O8U C15U 1.335(10) . ?
O8U C16U 1.483(11) . ?
C14U C15U 1.565(10) . ?
C14U H14A 0.9800 . ?
C14U H14B 0.9800 . ?
C14U H14C 0.9800 . ?
C16U C17U 1.514(13) . ?
C16U H16A 0.9900 . ?
C16U H16B 0.9900 . ?
C17U H17A 0.9800 . ?
C17U H17B 0.9800 . ?
C17U H17C 0.9800 . ?
O1V C2V 1.200(7) . ?
O2V C2V 1.325(6) . ?
O2V C3V 1.458(10) . ?
C1V C2V 1.499(8) . ?
C1V H1V1 0.9800 . ?
C1V H1V2 0.9800 . ?
C1V H1V3 0.9800 . ?
C3V C4V 1.501(11) . ?
C3V H3V1 0.9900 . ?
C3V H3V2 0.9900 . ?
C4V H4V1 0.9800 . ?
C4V H4V2 0.9800 . ?
C4V H4V3 0.9800 . ?
O1X C2X 1.217(14) . ?
O2X C2X 1.316(13) . ?
O2X C3X 1.482(12) . ?
C1X C2X 1.509(13) . ?
C1X H1X1 0.9800 . ?
C1X H1X2 0.9800 . ?
C1X H1X3 0.9800 . ?
C3X C4X 1.485(15) . ?
C3X H3X1 0.9900 . ?
C3X H3X2 0.9900 . ?
C4X H4X1 0.9800 . ?
C4X H4X2 0.9800 . ?
C4X H4X3 0.9800 . ?
